data_7104679
loop_
_publ_author_name
'Honda, Tatsuhiko'
'Kojima, Takahiko'
'Fukuzumi, Shunichi'

_publ_section_title
;
 Crystal structures and properties of a monoprotonated porphyrin.
;
_journal_issue 33
_journal_name_full 'Chemical communications (Cambridge, England)'
_journal_page_first 4994
_journal_page_last 4996
_journal_paper_doi 10.1039/b910077f
_journal_volume 34
_journal_year 2009
_chemical_formula_moiety 'C101 H68 Cl2 N4 O4 S '
_chemical_formula_sum 'C101 H68 Cl2 N4 O4 S'
_chemical_formula_weight 1504.64
_space_group_IT_number 2
_symmetry_cell_setting triclinic
_symmetry_Int_Tables_number 2
_symmetry_space_group_name_Hall '-P 1'
_symmetry_space_group_name_H-M 'P -1'
_cell_angle_alpha 74.873(7)
_cell_angle_beta 79.655(8)
_cell_angle_gamma 68.318(7)
_cell_formula_units_Z 2
_cell_length_a 16.024(3)
_cell_length_b 16.575(3)
_cell_length_c 18.866(4)
_cell_measurement_reflns_used 8193
_cell_measurement_temperature 123.1
_cell_measurement_theta_max 27.5
_cell_measurement_theta_min 3.0
_cell_volume 4475.6(16)
_computing_cell_refinement CrystalClear
_computing_data_collection CrystalClear
_computing_data_reduction CrystalStructure
_computing_publication_material 'CrystalStructure 3.8'
_computing_structure_refinement SHELXL
_computing_structure_solution SIR97
_diffrn_detector_area_resol_mean 7.31
_diffrn_measured_fraction_theta_full 0.800
_diffrn_measured_fraction_theta_max 0.800
_diffrn_measurement_device_type 'Rigaku Mercury'
_diffrn_measurement_method \w
_diffrn_radiation_type 'Mo K\a'
_diffrn_radiation_wavelength 0.71070
_diffrn_reflns_av_R_equivalents 0.028
_diffrn_reflns_limit_h_max 14
_diffrn_reflns_limit_h_min -20
_diffrn_reflns_limit_k_max 16
_diffrn_reflns_limit_k_min -16
_diffrn_reflns_limit_l_max 24
_diffrn_reflns_limit_l_min -24
_diffrn_reflns_number 18122
_diffrn_reflns_theta_full 27.49
_diffrn_reflns_theta_max 27.49
_exptl_absorpt_coefficient_mu 0.147
_exptl_absorpt_correction_type none
_exptl_crystal_colour green
_exptl_crystal_density_diffrn 1.116
_exptl_crystal_density_method 'not measured'
_exptl_crystal_description block
_exptl_crystal_F_000 1568.00
_exptl_crystal_size_max 0.20
_exptl_crystal_size_mid 0.20
_exptl_crystal_size_min 0.20
_platon_squeeze_details
;
;
_refine_diff_density_max 0.59
_refine_diff_density_min -1.01
_refine_ls_extinction_method none
_refine_ls_goodness_of_fit_ref 0.975
_refine_ls_hydrogen_treatment refall
_refine_ls_number_parameters 1010
_refine_ls_number_reflns 16425
_refine_ls_R_factor_gt 0.0926
_refine_ls_shift/su_max 0.0270
_refine_ls_structure_factor_coef Fsqd
_refine_ls_weighting_details 'w = 1/[\s^2^(Fo^2^)+(0.1487P)^2^+0.0000P] where P=(Fo^2^+2Fc^2^)/3'
_refine_ls_weighting_scheme calc
_refine_ls_wR_factor_ref 0.2992
_reflns_number_gt 6698
_reflns_number_total 16425
_reflns_threshold_expression F^2^>2.0\s(F^2^)
_cod_data_source_file b910077f.txt
_cod_data_source_block '__26-An-tol-meta'
_cod_original_formula_sum 'C101 H68 Cl2 N4 O4 S '
_cod_database_code 7104679

loop_
_symmetry_equiv_pos_site_id
_symmetry_equiv_pos_as_xyz
1 +X,+Y,+Z
2 -X,-Y,-Z

loop_
_atom_site_label
_atom_site_type_symbol
_atom_site_fract_x
_atom_site_fract_y
_atom_site_fract_z
_atom_site_U_iso_or_equiv
_atom_site_adp_type
_atom_site_occupancy
_atom_site_symmetry_multiplicity
_atom_site_calc_flag
_atom_site_refinement_flags
_atom_site_disorder_assembly
_atom_site_disorder_group
Cl(1) Cl 0.42542(17) -0.18618(15) 0.92110(12) 0.0885(7) Uani 1.00 1 d . . .
Cl(2) Cl 0.40260(18) -0.01750(17) 0.81847(14) 0.1021(8) Uani 1.00 1 d . . .
S(1) S 0.21999(9) 0.50440(9) 0.68485(7) 0.0290(3) Uani 1.00 1 d . . .
O(1) O 0.2984(2) 0.4355(2) 0.6606(2) 0.0369(9) Uani 1.00 1 d . . .
O(2) O 0.1808(2) 0.4759(2) 0.75882(18) 0.0385(9) Uani 1.00 1 d . . .
O(3) O 0.2346(2) 0.5888(2) 0.6755(2) 0.0358(9) Uani 1.00 1 d . . .
O(4) O 0.4211(2) 0.2303(2) 0.8787(2) 0.0420(9) Uani 1.00 1 d . . .
N(1) N 0.3288(2) 0.2231(2) 0.7663(2) 0.0219(8) Uani 1.00 1 d . . .
N(2) N 0.2244(2) 0.3368(2) 0.87711(19) 0.0211(8) Uani 1.00 1 d . . .
N(3) N 0.3693(2) 0.4198(2) 0.8440(2) 0.0218(8) Uani 1.00 1 d . . .
N(4) N 0.4616(2) 0.3167(2) 0.7217(2) 0.0216(8) Uani 1.00 1 d . . .
C(1) C 0.3624(2) 0.2123(2) 0.6960(2) 0.0189(9) Uani 1.00 1 d . . .
C(2) C 0.2910(3) 0.2163(3) 0.6547(2) 0.0225(10) Uani 1.00 1 d . . .
C(3) C 0.2149(3) 0.2261(3) 0.7053(2) 0.0231(10) Uani 1.00 1 d . . .
C(4) C 0.2434(3) 0.2263(3) 0.7740(2) 0.0235(10) Uani 1.00 1 d . . .
C(5) C 0.1937(3) 0.2163(3) 0.8456(2) 0.0236(10) Uani 1.00 1 d . . .
C(6) C 0.2066(3) 0.2571(3) 0.8989(2) 0.0218(10) Uani 1.00 1 d . . .
C(7) C 0.1992(3) 0.2351(3) 0.9767(2) 0.0198(9) Uani 1.00 1 d . . .
C(8) C 0.2056(2) 0.3032(3) 1.0023(2) 0.0222(10) Uani 1.00 1 d . . .
C(9) C 0.2221(3) 0.3663(2) 0.9386(2) 0.0188(9) Uani 1.00 1 d . . .
C(10) C 0.2366(3) 0.4478(3) 0.9346(2) 0.0221(10) Uani 1.00 1 d . . .
C(11) C 0.2979(2) 0.4767(3) 0.8797(2) 0.0205(9) Uani 1.00 1 d . . .
C(12) C 0.3050(3) 0.5626(3) 0.8551(2) 0.0212(9) Uani 1.00 1 d . . .
C(13) C 0.3811(3) 0.5567(2) 0.8064(2) 0.0197(9) Uani 1.00 1 d . . .
C(14) C 0.4238(3) 0.4643(3) 0.8000(2) 0.0232(10) Uani 1.00 1 d . . .
C(15) C 0.5043(3) 0.4230(2) 0.7627(2) 0.0183(9) Uani 1.00 1 d . . .
C(16) C 0.5235(3) 0.3393(3) 0.7460(2) 0.0213(10) Uani 1.00 1 d . . .
C(17) C 0.6063(2) 0.2659(3) 0.7483(2) 0.0212(10) Uani 1.00 1 d . . .
C(18) C 0.5951(3) 0.2010(2) 0.7190(2) 0.0211(10) Uani 1.00 1 d . . .
C(19) C 0.5029(2) 0.2347(3) 0.7044(2) 0.0207(9) Uani 1.00 1 d . . .
C(20) C 0.4541(3) 0.1982(3) 0.6722(2) 0.0207(9) Uani 1.00 1 d . . .
C(21) C 0.2980(3) 0.2267(3) 0.5747(2) 0.0252(10) Uani 1.00 1 d . . .
C(22) C 0.3385(3) 0.2872(3) 0.5303(2) 0.0291(11) Uani 1.00 1 d . . .
C(23) C 0.3462(3) 0.3000(3) 0.4542(2) 0.0391(13) Uani 1.00 1 d . . .
C(24) C 0.3149(3) 0.2511(3) 0.4216(2) 0.0426(14) Uani 1.00 1 d . . .
C(25) C 0.2753(3) 0.1929(4) 0.4649(3) 0.0444(15) Uani 1.00 1 d . . .
C(26) C 0.2680(3) 0.1798(3) 0.5396(2) 0.0293(11) Uani 1.00 1 d . . .
C(27) C 0.1181(3) 0.2570(3) 0.6898(2) 0.0267(10) Uani 1.00 1 d . . .
C(28) C 0.0617(3) 0.3344(3) 0.7081(2) 0.0334(11) Uani 1.00 1 d . . .
C(29) C -0.0270(3) 0.3719(3) 0.6898(3) 0.0426(14) Uani 1.00 1 d . . .
C(30) C -0.0584(3) 0.3290(4) 0.6513(3) 0.0484(15) Uani 1.00 1 d . . .
C(31) C -0.0034(4) 0.2481(5) 0.6371(3) 0.0581(19) Uani 1.00 1 d . . .
C(32) C 0.0853(3) 0.2111(4) 0.6557(2) 0.0406(14) Uani 1.00 1 d . . .
C(33) C 0.1372(3) 0.1618(3) 0.8639(2) 0.0237(10) Uani 1.00 1 d . . .
C(34) C 0.0633(3) 0.1756(3) 0.9171(2) 0.0231(10) Uani 1.00 1 d . . .
C(35) C 0.0145(3) 0.1181(3) 0.9364(2) 0.0274(11) Uani 1.00 1 d . . .
C(36) C 0.0327(3) 0.0493(3) 0.9021(2) 0.0356(12) Uani 1.00 1 d . . .
C(37) C 0.1052(3) 0.0347(3) 0.8486(2) 0.0308(11) Uani 1.00 1 d . . .
C(38) C 0.1567(3) 0.0904(3) 0.8292(2) 0.0279(11) Uani 1.00 1 d . . .
C(39) C 0.2021(3) 0.1464(2) 1.0220(2) 0.0211(9) Uani 1.00 1 d . . .
C(40) C 0.1456(3) 0.1357(3) 1.0878(2) 0.0314(11) Uani 1.00 1 d . . .
C(41) C 0.1488(3) 0.0537(3) 1.1284(2) 0.0323(11) Uani 1.00 1 d . . .
C(42) C 0.2107(3) -0.0221(3) 1.1058(2) 0.0363(12) Uani 1.00 1 d . . .
C(43) C 0.2676(4) -0.0140(3) 1.0425(3) 0.0415(13) Uani 1.00 1 d . . .
C(44) C 0.2641(3) 0.0691(3) 1.0012(2) 0.0285(11) Uani 1.00 1 d . . .
C(45) C 0.2066(3) 0.3067(3) 1.0800(2) 0.0267(10) Uani 1.00 1 d . . .
C(46) C 0.1280(3) 0.3375(3) 1.1221(2) 0.0325(12) Uani 1.00 1 d . . .
C(47) C 0.1295(5) 0.3420(4) 1.1955(3) 0.0496(17) Uani 1.00 1 d . . .
C(48) C 0.2112(5) 0.3128(4) 1.2234(3) 0.0539(17) Uani 1.00 1 d . . .
C(49) C 0.2895(5) 0.2835(4) 1.1809(3) 0.0511(17) Uani 1.00 1 d . . .
C(50) C 0.2895(4) 0.2810(3) 1.1085(2) 0.0362(12) Uani 1.00 1 d . . .
C(51) C 0.1873(3) 0.5006(3) 0.9910(2) 0.0225(10) Uani 1.00 1 d . . .
C(52) C 0.2316(3) 0.5161(3) 1.0399(2) 0.0293(11) Uani 1.00 1 d . . .
C(53) C 0.1842(4) 0.5638(3) 1.0935(2) 0.0378(13) Uani 1.00 1 d . . .
C(54) C 0.0897(4) 0.5952(3) 1.0985(2) 0.0393(13) Uani 1.00 1 d . . .
C(55) C 0.0452(3) 0.5813(3) 1.0508(3) 0.0336(12) Uani 1.00 1 d . . .
C(56) C 0.0928(3) 0.5329(3) 0.9949(2) 0.0302(11) Uani 1.00 1 d . . .
C(57) C 0.2311(3) 0.6480(3) 0.8650(2) 0.0227(10) Uani 1.00 1 d . . .
C(58) C 0.1527(3) 0.6710(3) 0.8326(2) 0.0290(11) Uani 1.00 1 d . . .
C(59) C 0.0848(3) 0.7495(3) 0.8397(2) 0.0327(12) Uani 1.00 1 d . . .
C(60) C 0.0952(3) 0.8057(3) 0.8788(2) 0.0359(12) Uani 1.00 1 d . . .
C(61) C 0.1736(3) 0.7835(3) 0.9095(2) 0.0311(11) Uani 1.00 1 d . . .
C(62) C 0.2423(3) 0.7024(3) 0.9046(2) 0.0321(11) Uani 1.00 1 d . . .
C(63) C 0.4080(3) 0.6306(3) 0.7561(2) 0.0267(11) Uani 1.00 1 d . . .
C(64) C 0.4139(3) 0.6378(3) 0.6805(2) 0.0270(10) Uani 1.00 1 d . . .
C(65) C 0.4386(3) 0.7080(3) 0.6325(2) 0.0381(13) Uani 1.00 1 d . . .
C(66) C 0.4569(3) 0.7676(3) 0.6602(3) 0.0440(15) Uani 1.00 1 d . . .
C(67) C 0.4517(3) 0.7602(3) 0.7343(3) 0.0402(13) Uani 1.00 1 d . . .
C(68) C 0.4263(3) 0.6927(3) 0.7822(2) 0.0313(12) Uani 1.00 1 d . . .
C(69) C 0.5790(3) 0.4605(3) 0.7407(2) 0.0241(10) Uani 1.00 1 d . . .
C(70) C 0.6273(3) 0.4538(3) 0.6726(3) 0.0295(11) Uani 1.00 1 d . . .
C(71) C 0.6996(3) 0.4873(3) 0.6512(3) 0.0439(15) Uani 1.00 1 d . . .
C(72) C 0.7214(3) 0.5266(3) 0.6988(4) 0.0470(16) Uani 1.00 1 d . . .
C(73) C 0.6719(4) 0.5343(3) 0.7663(3) 0.0464(16) Uani 1.00 1 d . . .
C(74) C 0.6022(3) 0.5020(3) 0.7882(3) 0.0340(12) Uani 1.00 1 d . . .
C(75) C 0.6786(3) 0.2573(2) 0.7908(2) 0.0218(9) Uani 1.00 1 d . . .
C(76) C 0.7687(3) 0.2448(3) 0.7631(2) 0.0278(10) Uani 1.00 1 d . . .
C(77) C 0.8295(3) 0.2397(3) 0.8093(3) 0.0360(12) Uani 1.00 1 d . . .
C(78) C 0.8052(3) 0.2470(3) 0.8813(3) 0.0339(12) Uani 1.00 1 d . . .
C(79) C 0.7150(3) 0.2599(3) 0.9092(2) 0.0348(12) Uani 1.00 1 d . . .
C(80) C 0.6523(3) 0.2653(3) 0.8650(2) 0.0263(10) Uani 1.00 1 d . . .
C(81) C 0.6571(3) 0.1116(3) 0.7179(2) 0.0265(10) Uani 1.00 1 d . . .
C(82) C 0.7420(3) 0.0960(3) 0.6787(3) 0.0374(12) Uani 1.00 1 d . . .
C(83) C 0.7987(4) 0.0083(4) 0.6783(4) 0.063(2) Uani 1.00 1 d . . .
C(84) C 0.7747(5) -0.0606(4) 0.7149(4) 0.066(2) Uani 1.00 1 d . . .
C(85) C 0.6892(5) -0.0471(4) 0.7549(4) 0.062(2) Uani 1.00 1 d . . .
C(86) C 0.6340(4) 0.0379(3) 0.7563(3) 0.0400(13) Uani 1.00 1 d . . .
C(87) C 0.5040(3) 0.1420(3) 0.6183(2) 0.0216(10) Uani 1.00 1 d . . .
C(88) C 0.5700(3) 0.1659(3) 0.5679(2) 0.0288(11) Uani 1.00 1 d . . .
C(89) C 0.6219(3) 0.1124(3) 0.5182(2) 0.0339(12) Uani 1.00 1 d . . .
C(90) C 0.6059(4) 0.0341(4) 0.5221(3) 0.0437(15) Uani 1.00 1 d . . .
C(91) C 0.5417(3) 0.0110(3) 0.5709(3) 0.0386(13) Uani 1.00 1 d . . .
C(92) C 0.4884(3) 0.0648(3) 0.6198(2) 0.0294(11) Uani 1.00 1 d . . .
C(93) C 0.1347(3) 0.5261(3) 0.6275(2) 0.0253(10) Uani 1.00 1 d . . .
C(94) C 0.1453(3) 0.4719(3) 0.5804(2) 0.0281(11) Uani 1.00 1 d . . .
C(95) C 0.0730(3) 0.4863(3) 0.5383(2) 0.0237(10) Uani 1.00 1 d . . .
C(96) C 0.0801(3) 0.4294(3) 0.4933(2) 0.0291(11) Uani 1.00 1 d . . .
C(97) C -0.0083(3) 0.5584(3) 0.5457(2) 0.0240(10) Uani 1.00 1 d . . .
C(98) C -0.0145(3) 0.6150(3) 0.5931(2) 0.0341(12) Uani 1.00 1 d . . .
C(99) C 0.0545(3) 0.6002(3) 0.6325(2) 0.0304(11) Uani 1.00 1 d . . .
C(100) C 0.4687(4) 0.1522(4) 0.9217(3) 0.0576(18) Uani 1.00 1 d . . .
C(101) C 0.3498(5) -0.0970(5) 0.8661(4) 0.091(2) Uani 1.00 1 d . . .
H(22) H 0.3607 0.3196 0.5526 0.035 Uiso 1.00 1 c R . .
H(23) H 0.3726 0.3417 0.4243 0.047 Uiso 1.00 1 c R . .
H(24) H 0.3213 0.2584 0.3695 0.051 Uiso 1.00 1 c R . .
H(25) H 0.2525 0.1611 0.4426 0.053 Uiso 1.00 1 c R . .
H(26) H 0.2417 0.1375 0.5685 0.035 Uiso 1.00 1 c R . .
H(28) H 0.0832 0.3636 0.7341 0.040 Uiso 1.00 1 c R . .
H(29) H -0.0656 0.4259 0.7032 0.051 Uiso 1.00 1 c R . .
H(30) H -0.1173 0.3556 0.6352 0.058 Uiso 1.00 1 c R . .
H(31) H -0.0261 0.2167 0.6142 0.070 Uiso 1.00 1 c R . .
H(32) H 0.1230 0.1552 0.6452 0.049 Uiso 1.00 1 c R . .
H(34) H 0.0464 0.2247 0.9401 0.028 Uiso 1.00 1 c R . .
H(35) H -0.0332 0.1266 0.9748 0.033 Uiso 1.00 1 c R . .
H(36) H -0.0034 0.0124 0.9146 0.043 Uiso 1.00 1 c R . .
H(37) H 0.1198 -0.0135 0.8250 0.037 Uiso 1.00 1 c R . .
H(38) H 0.2057 0.0801 0.7921 0.034 Uiso 1.00 1 c R . .
H(40) H 0.1043 0.1870 1.1042 0.038 Uiso 1.00 1 c R . .
H(41) H 0.1090 0.0481 1.1718 0.039 Uiso 1.00 1 c R . .
H(42) H 0.2135 -0.0794 1.1343 0.044 Uiso 1.00 1 c R . .
H(43) H 0.3094 -0.0658 1.0272 0.050 Uiso 1.00 1 c R . .
H(44) H 0.3043 0.0740 0.9579 0.034 Uiso 1.00 1 c R . .
H(46) H 0.0720 0.3561 1.1019 0.039 Uiso 1.00 1 c R . .
H(47) H 0.0750 0.3646 1.2249 0.059 Uiso 1.00 1 c R . .
H(48) H 0.2131 0.3131 1.2733 0.065 Uiso 1.00 1 c R . .
H(49) H 0.3453 0.2645 1.2015 0.061 Uiso 1.00 1 c R . .
H(50) H 0.3446 0.2622 1.0787 0.043 Uiso 1.00 1 c R . .
H(52) H 0.2956 0.4936 1.0368 0.035 Uiso 1.00 1 c R . .
H(53) H 0.2153 0.5750 1.1262 0.045 Uiso 1.00 1 c R . .
H(54) H 0.0566 0.6266 1.1359 0.047 Uiso 1.00 1 c R . .
H(55) H -0.0188 0.6042 1.0545 0.040 Uiso 1.00 1 c R . .
H(58) H 0.1457 0.6331 0.8058 0.035 Uiso 1.00 1 c R . .
H(59) H 0.0303 0.7657 0.8179 0.039 Uiso 1.00 1 c R . .
H(60) H 0.0475 0.8594 0.8840 0.043 Uiso 1.00 1 c R . .
H(61) H 0.1816 0.8230 0.9342 0.037 Uiso 1.00 1 c R . .
H(62) H 0.2958 0.6849 0.9282 0.039 Uiso 1.00 1 c R . .
H(64) H 0.4015 0.5961 0.6614 0.032 Uiso 1.00 1 c R . .
H(65) H 0.4424 0.7140 0.5807 0.046 Uiso 1.00 1 c R . .
H(66) H 0.4735 0.8145 0.6274 0.053 Uiso 1.00 1 c R . .
H(67) H 0.4654 0.8014 0.7530 0.048 Uiso 1.00 1 c R . .
H(68) H 0.4213 0.6887 0.8338 0.038 Uiso 1.00 1 c R . .
H(70) H 0.6121 0.4268 0.6405 0.035 Uiso 1.00 1 c R . .
H(71) H 0.7330 0.4831 0.6045 0.053 Uiso 1.00 1 c R . .
H(72) H 0.7705 0.5482 0.6848 0.056 Uiso 1.00 1 c R . .
H(73) H 0.6866 0.5624 0.7978 0.056 Uiso 1.00 1 c R . .
H(74) H 0.5691 0.5071 0.8349 0.041 Uiso 1.00 1 c R . .
H(76) H 0.7878 0.2399 0.7133 0.033 Uiso 1.00 1 c R . .
H(77) H 0.8905 0.2309 0.7902 0.043 Uiso 1.00 1 c R . .
H(78) H 0.8483 0.2433 0.9117 0.041 Uiso 1.00 1 c R . .
H(79) H 0.6969 0.2649 0.9591 0.042 Uiso 1.00 1 c R . .
H(80) H 0.5914 0.2744 0.8845 0.032 Uiso 1.00 1 c R . .
H(82) H 0.7612 0.1443 0.6524 0.045 Uiso 1.00 1 c R . .
H(83) H 0.8562 -0.0019 0.6510 0.076 Uiso 1.00 1 c R . .
H(84) H 0.8151 -0.1192 0.7142 0.080 Uiso 1.00 1 c R . .
H(85) H 0.6704 -0.0960 0.7803 0.075 Uiso 1.00 1 c R . .
H(86) H 0.5773 0.0472 0.7848 0.048 Uiso 1.00 1 c R . .
H(88) H 0.5801 0.2191 0.5671 0.035 Uiso 1.00 1 c R . .
H(89) H 0.6664 0.1289 0.4831 0.041 Uiso 1.00 1 c R . .
H(90) H 0.6410 -0.0038 0.4896 0.052 Uiso 1.00 1 c R . .
H(91) H 0.5326 -0.0429 0.5722 0.046 Uiso 1.00 1 c R . .
H(92) H 0.4425 0.0486 0.6532 0.035 Uiso 1.00 1 c R . .
H(2) H 0.2353 0.3635 0.8314 0.025 Uiso 1.00 1 c R . .
H(3) H 0.3787 0.3630 0.8488 0.026 Uiso 1.00 1 c R . .
H(4) H 0.4045 0.3495 0.7177 0.026 Uiso 1.00 1 c R . .
H(94) H 0.2007 0.4248 0.5756 0.034 Uiso 1.00 1 c R . .
H(96) H 0.1347 0.3812 0.4888 0.035 Uiso 1.00 1 c R . .
H(98) H -0.0682 0.6642 0.5972 0.041 Uiso 1.00 1 c R . .
H(99) H 0.0493 0.6392 0.6634 0.036 Uiso 1.00 1 c R . .
H(10A) H 0.2957 -0.0687 0.8974 0.109 Uiso 1.00 1 c R . .
H(10B) H 0.3303 -0.1189 0.8301 0.109 Uiso 1.00 1 c R . .

loop_
_atom_site_aniso_label
_atom_site_aniso_U_11
_atom_site_aniso_U_22
_atom_site_aniso_U_33
_atom_site_aniso_U_12
_atom_site_aniso_U_13
_atom_site_aniso_U_23
Cl(1) 0.1051(18) 0.0874(15) 0.0716(14) -0.0258(13) -0.0103(12) -0.0234(12)
Cl(2) 0.1058(19) 0.1080(19) 0.0951(18) -0.0556(16) 0.0066(15) -0.0084(14)
S(1) 0.0336(6) 0.0299(7) 0.0236(6) -0.0103(5) -0.0085(5) -0.0027(5)
O(1) 0.032(2) 0.042(2) 0.036(2) -0.0036(17) -0.0122(16) -0.0140(17)
O(2) 0.047(2) 0.044(2) 0.0184(17) -0.0173(18) -0.0051(16) 0.0069(15)
O(3) 0.049(2) 0.030(2) 0.043(2) -0.0271(18) -0.0123(17) -0.0081(16)
O(4) 0.059(2) 0.026(2) 0.043(2) -0.0085(18) -0.0203(19) -0.0083(17)
N(1) 0.027(2) 0.024(2) 0.0183(18) -0.0106(17) -0.0035(15) -0.0061(15)
N(2) 0.033(2) 0.017(2) 0.0133(18) -0.0092(17) 0.0000(15) -0.0027(14)
N(3) 0.032(2) 0.0113(19) 0.028(2) -0.0097(16) -0.0008(16) -0.0103(15)
N(4) 0.0198(18) 0.019(2) 0.025(2) -0.0024(16) -0.0031(15) -0.0079(15)
C(1) 0.024(2) 0.014(2) 0.024(2) -0.0098(18) -0.0009(17) -0.0093(17)
C(2) 0.030(2) 0.024(2) 0.017(2) -0.011(2) -0.0037(18) -0.0070(18)
C(3) 0.022(2) 0.030(2) 0.021(2) -0.011(2) 0.0011(17) -0.0099(19)
C(4) 0.034(2) 0.023(2) 0.018(2) -0.014(2) -0.0031(18) -0.0037(18)
C(5) 0.028(2) 0.022(2) 0.018(2) -0.006(2) -0.0010(18) -0.0030(18)
C(6) 0.025(2) 0.025(2) 0.017(2) -0.009(2) -0.0001(17) -0.0084(18)
C(7) 0.028(2) 0.015(2) 0.021(2) -0.0124(19) -0.0009(18) -0.0064(18)
C(8) 0.020(2) 0.028(2) 0.018(2) -0.0092(19) 0.0016(17) -0.0045(19)
C(9) 0.030(2) 0.015(2) 0.016(2) -0.0131(19) -0.0035(17) -0.0018(17)
C(10) 0.027(2) 0.019(2) 0.020(2) -0.009(2) -0.0043(18) -0.0018(18)
C(11) 0.022(2) 0.019(2) 0.021(2) -0.0056(19) -0.0032(17) -0.0072(18)
C(12) 0.025(2) 0.023(2) 0.020(2) -0.0096(19) -0.0003(17) -0.0107(18)
C(13) 0.024(2) 0.018(2) 0.019(2) -0.0088(19) -0.0008(17) -0.0056(17)
C(14) 0.029(2) 0.020(2) 0.025(2) -0.011(2) -0.0054(19) -0.0076(19)
C(15) 0.026(2) 0.012(2) 0.019(2) -0.0073(18) -0.0055(17) -0.0039(17)
C(16) 0.024(2) 0.021(2) 0.022(2) -0.0077(19) -0.0053(18) -0.0060(18)
C(17) 0.021(2) 0.021(2) 0.021(2) -0.0082(19) -0.0012(17) -0.0011(18)
C(18) 0.025(2) 0.014(2) 0.021(2) -0.0037(18) -0.0016(17) -0.0029(17)
C(19) 0.022(2) 0.019(2) 0.025(2) -0.0091(19) -0.0006(18) -0.0088(18)
C(20) 0.030(2) 0.020(2) 0.016(2) -0.013(2) -0.0001(17) -0.0062(17)
C(21) 0.030(2) 0.022(2) 0.020(2) -0.003(2) -0.0053(18) -0.0031(18)
C(22) 0.038(2) 0.023(2) 0.027(2) -0.012(2) 0.002(2) -0.008(2)
C(23) 0.036(2) 0.047(3) 0.021(2) -0.007(2) 0.001(2) 0.001(2)
C(24) 0.043(3) 0.053(3) 0.019(2) -0.001(2) -0.005(2) -0.009(2)
C(25) 0.044(3) 0.058(4) 0.032(3) -0.006(2) -0.004(2) -0.027(2)
C(26) 0.038(2) 0.029(3) 0.029(2) -0.013(2) -0.006(2) -0.015(2)
C(27) 0.029(2) 0.034(2) 0.020(2) -0.013(2) -0.0006(19) -0.009(2)
C(28) 0.035(2) 0.035(3) 0.028(2) -0.014(2) 0.003(2) -0.005(2)
C(29) 0.035(3) 0.041(3) 0.040(3) -0.010(2) -0.005(2) 0.008(2)
C(30) 0.028(2) 0.068(4) 0.039(3) -0.012(2) -0.001(2) -0.000(3)
C(31) 0.038(3) 0.116(6) 0.037(3) -0.043(4) 0.001(2) -0.023(3)
C(32) 0.031(2) 0.069(4) 0.030(2) -0.024(2) -0.003(2) -0.015(2)
C(33) 0.026(2) 0.024(2) 0.023(2) -0.010(2) -0.0044(18) -0.0060(19)
C(34) 0.026(2) 0.019(2) 0.024(2) -0.0025(19) -0.0085(18) -0.0078(18)
C(35) 0.029(2) 0.026(2) 0.028(2) -0.013(2) -0.003(2) -0.003(2)
C(36) 0.045(3) 0.033(3) 0.033(2) -0.021(2) -0.001(2) -0.005(2)
C(37) 0.039(2) 0.031(3) 0.025(2) -0.014(2) -0.006(2) -0.006(2)
C(38) 0.038(2) 0.030(3) 0.024(2) -0.020(2) -0.000(2) -0.008(2)
C(39) 0.031(2) 0.014(2) 0.023(2) -0.0095(19) -0.0088(18) -0.0056(18)
C(40) 0.039(2) 0.031(2) 0.023(2) -0.011(2) 0.002(2) -0.009(2)
C(41) 0.041(3) 0.028(2) 0.029(2) -0.015(2) -0.007(2) -0.001(2)
C(42) 0.050(3) 0.020(2) 0.039(3) -0.018(2) -0.011(2) 0.007(2)
C(43) 0.047(3) 0.031(3) 0.035(3) -0.002(2) -0.006(2) -0.003(2)
C(44) 0.037(2) 0.015(2) 0.033(2) -0.012(2) -0.003(2) -0.0007(19)
C(45) 0.045(2) 0.019(2) 0.017(2) -0.012(2) -0.006(2) -0.0007(18)
C(46) 0.043(3) 0.037(3) 0.020(2) -0.018(2) 0.008(2) -0.009(2)
C(47) 0.086(5) 0.057(4) 0.025(2) -0.047(3) 0.009(3) -0.017(2)
C(48) 0.095(5) 0.048(4) 0.023(2) -0.033(3) -0.009(3) -0.001(2)
C(49) 0.079(4) 0.045(3) 0.042(3) -0.025(3) -0.031(3) -0.006(2)
C(50) 0.054(3) 0.030(3) 0.035(2) -0.025(2) -0.021(2) 0.002(2)
C(51) 0.029(2) 0.021(2) 0.017(2) -0.005(2) -0.0018(17) -0.0097(18)
C(52) 0.031(2) 0.024(2) 0.030(2) -0.000(2) -0.008(2) -0.011(2)
C(53) 0.057(3) 0.034(3) 0.027(2) -0.016(2) -0.005(2) -0.015(2)
C(54) 0.060(3) 0.030(3) 0.022(2) -0.006(2) 0.005(2) -0.014(2)
C(55) 0.025(2) 0.031(3) 0.045(3) -0.006(2) 0.003(2) -0.017(2)
C(56) 0.030(2) 0.027(2) 0.028(2) -0.005(2) 0.004(2) -0.008(2)
C(57) 0.031(2) 0.018(2) 0.019(2) -0.010(2) -0.0003(18) -0.0051(18)
C(58) 0.037(2) 0.027(2) 0.028(2) -0.017(2) 0.004(2) -0.011(2)
C(59) 0.033(2) 0.024(2) 0.042(3) -0.007(2) -0.003(2) -0.013(2)
C(60) 0.035(2) 0.028(2) 0.033(2) -0.000(2) 0.002(2) -0.006(2)
C(61) 0.043(3) 0.028(2) 0.034(2) -0.021(2) 0.002(2) -0.017(2)
C(62) 0.038(2) 0.027(2) 0.030(2) -0.011(2) 0.001(2) -0.007(2)
C(63) 0.025(2) 0.024(2) 0.020(2) 0.001(2) -0.0030(18) 0.0016(19)
C(64) 0.037(2) 0.021(2) 0.025(2) -0.017(2) 0.003(2) -0.0018(19)
C(65) 0.053(3) 0.037(3) 0.024(2) -0.021(2) -0.006(2) 0.006(2)
C(66) 0.045(3) 0.029(3) 0.054(3) -0.016(2) 0.008(2) -0.005(2)
C(67) 0.048(3) 0.035(3) 0.049(3) -0.028(2) 0.006(2) -0.014(2)
C(68) 0.042(3) 0.029(3) 0.034(2) -0.025(2) 0.010(2) -0.016(2)
C(69) 0.027(2) 0.016(2) 0.030(2) -0.0098(19) -0.0010(19) -0.0043(19)
C(70) 0.026(2) 0.013(2) 0.050(3) -0.009(2) 0.002(2) -0.008(2)
C(71) 0.026(2) 0.030(3) 0.065(4) -0.008(2) 0.013(2) -0.005(2)
C(72) 0.025(2) 0.029(3) 0.085(5) -0.013(2) -0.012(2) 0.002(3)
C(73) 0.045(3) 0.024(3) 0.079(4) -0.016(2) -0.035(3) 0.001(2)
C(74) 0.031(2) 0.030(3) 0.045(3) -0.008(2) -0.011(2) -0.013(2)
C(75) 0.024(2) 0.014(2) 0.030(2) -0.0096(18) -0.0032(18) -0.0032(18)
C(76) 0.025(2) 0.021(2) 0.033(2) -0.007(2) 0.001(2) -0.001(2)
C(77) 0.028(2) 0.034(3) 0.043(3) -0.011(2) -0.010(2) 0.003(2)
C(78) 0.037(2) 0.026(3) 0.049(3) -0.019(2) -0.012(2) -0.009(2)
C(79) 0.035(2) 0.035(3) 0.027(2) -0.004(2) -0.009(2) -0.004(2)
C(80) 0.029(2) 0.026(2) 0.027(2) -0.010(2) -0.0060(19) -0.009(2)
C(81) 0.031(2) 0.017(2) 0.029(2) -0.000(2) -0.008(2) -0.009(2)
C(82) 0.038(3) 0.032(3) 0.039(3) -0.004(2) -0.004(2) -0.013(2)
C(83) 0.046(3) 0.050(4) 0.081(5) 0.012(3) -0.010(3) -0.033(4)
C(84) 0.080(5) 0.033(4) 0.079(5) 0.008(3) -0.038(4) -0.021(3)
C(85) 0.089(5) 0.027(3) 0.079(5) -0.021(3) -0.033(4) -0.003(3)
C(86) 0.067(4) 0.021(3) 0.044(3) -0.027(2) -0.014(2) -0.005(2)
C(87) 0.027(2) 0.018(2) 0.020(2) -0.0046(19) -0.0054(18) -0.0075(18)
C(88) 0.030(2) 0.030(2) 0.024(2) -0.009(2) 0.0051(19) -0.007(2)
C(89) 0.033(2) 0.039(3) 0.026(2) -0.008(2) 0.004(2) -0.013(2)
C(90) 0.049(3) 0.044(3) 0.037(3) -0.006(2) -0.001(2) -0.023(2)
C(91) 0.047(3) 0.035(3) 0.043(3) -0.014(2) 0.000(2) -0.026(2)
C(92) 0.036(2) 0.024(3) 0.028(2) -0.008(2) -0.006(2) -0.008(2)
C(93) 0.030(2) 0.025(2) 0.019(2) -0.008(2) -0.0031(18) -0.0029(18)
C(94) 0.023(2) 0.028(2) 0.034(2) -0.007(2) -0.005(2) -0.010(2)
C(95) 0.028(2) 0.025(2) 0.019(2) -0.010(2) -0.0023(18) -0.0052(18)
C(96) 0.029(2) 0.029(2) 0.025(2) -0.005(2) -0.0060(19) -0.003(2)
C(97) 0.027(2) 0.027(2) 0.017(2) -0.006(2) -0.0071(18) -0.0049(18)
C(98) 0.025(2) 0.038(3) 0.032(2) 0.005(2) -0.005(2) -0.017(2)
C(99) 0.031(2) 0.037(3) 0.026(2) -0.010(2) -0.001(2) -0.015(2)
C(100) 0.077(4) 0.039(3) 0.050(3) -0.016(3) -0.036(3) 0.017(2)
C(101) 0.080(6) 0.100(6) 0.073(6) -0.024(5) 0.008(4) -0.005(5)

loop_
_atom_type_symbol
_atom_type_description
_atom_type_scat_dispersion_real
_atom_type_scat_dispersion_imag
_atom_type_scat_source
C C 0.003 0.002
;
International Tables for Crystallography
(1992, Vol. C, Tables 4.2.6.8 and 6.1.1.4)
;
H H 0.000 0.000
;
International Tables for Crystallography
(1992, Vol. C, Table 6.1.1.4)
;
N N 0.006 0.003
;
International Tables for Crystallography
(1992, Vol. C, Tables 4.2.6.8 and 6.1.1.4)
;
O O 0.011 0.006
;
International Tables for Crystallography
(1992, Vol. C, Tables 4.2.6.8 and 6.1.1.4)
;
S S 0.125 0.123
;
International Tables for Crystallography
(1992, Vol. C, Tables 4.2.6.8 and 6.1.1.4)
;
Cl Cl 0.148 0.159
;
International Tables for Crystallography
(1992, Vol. C, Tables 4.2.6.8 and 6.1.1.4)
;

loop_
_geom_angle_atom_site_label_1
_geom_angle_atom_site_label_2
_geom_angle_atom_site_label_3
_geom_angle
_geom_angle_publ_flag
_geom_angle_site_symmetry_1
_geom_angle_site_symmetry_2
_geom_angle_site_symmetry_3
O(1) S(1) O(2) 113.3(2) yes . . .
O(1) S(1) O(3) 113.6(2) yes . . .
O(1) S(1) C(93) 106.7(2) yes . . .
O(2) S(1) O(3) 112.3(2) yes . . .
O(2) S(1) C(93) 104.0(2) yes . . .
O(3) S(1) C(93) 106.0(2) yes . . .
C(1) N(1) C(4) 106.6(4) yes . . .
C(6) N(2) C(9) 108.5(3) yes . . .
C(11) N(3) C(14) 110.6(4) yes . . .
C(16) N(4) C(19) 109.0(3) yes . . .
N(1) C(1) C(2) 110.5(3) yes . . .
N(1) C(1) C(20) 121.0(4) yes . . .
C(2) C(1) C(20) 128.4(4) yes . . .
C(1) C(2) C(3) 104.8(4) yes . . .
C(1) C(2) C(21) 124.7(4) yes . . .
C(3) C(2) C(21) 129.3(4) yes . . .
C(2) C(3) C(4) 105.9(4) yes . . .
C(2) C(3) C(27) 127.9(4) yes . . .
C(4) C(3) C(27) 123.9(3) yes . . .
N(1) C(4) C(3) 111.9(3) yes . . .
N(1) C(4) C(5) 121.5(4) yes . . .
C(3) C(4) C(5) 125.9(4) yes . . .
C(4) C(5) C(6) 118.1(5) yes . . .
C(4) C(5) C(33) 120.5(5) yes . . .
C(6) C(5) C(33) 121.3(4) yes . . .
N(2) C(6) C(5) 120.8(3) yes . . .
N(2) C(6) C(7) 107.2(4) yes . . .
C(5) C(6) C(7) 131.8(4) yes . . .
C(6) C(7) C(8) 108.8(4) yes . . .
C(6) C(7) C(39) 124.7(4) yes . . .
C(8) C(7) C(39) 125.6(4) yes . . .
C(7) C(8) C(9) 106.4(4) yes . . .
C(7) C(8) C(45) 127.6(4) yes . . .
C(9) C(8) C(45) 125.7(5) yes . . .
N(2) C(9) C(8) 109.0(4) yes . . .
N(2) C(9) C(10) 122.0(3) yes . . .
C(8) C(9) C(10) 129.0(4) yes . . .
C(9) C(10) C(11) 121.4(4) yes . . .
C(9) C(10) C(51) 118.4(4) yes . . .
C(11) C(10) C(51) 120.2(4) yes . . .
N(3) C(11) C(10) 123.3(4) yes . . .
N(3) C(11) C(12) 107.3(3) yes . . .
C(10) C(11) C(12) 129.2(4) yes . . .
C(11) C(12) C(13) 108.2(3) yes . . .
C(11) C(12) C(57) 125.2(4) yes . . .
C(13) C(12) C(57) 124.9(4) yes . . .
C(12) C(13) C(14) 107.9(4) yes . . .
C(12) C(13) C(63) 128.0(3) yes . . .
C(14) C(13) C(63) 123.0(3) yes . . .
N(3) C(14) C(13) 105.9(3) yes . . .
N(3) C(14) C(15) 123.5(4) yes . . .
C(13) C(14) C(15) 130.5(4) yes . . .
C(14) C(15) C(16) 121.9(4) yes . . .
C(14) C(15) C(69) 122.8(4) yes . . .
C(16) C(15) C(69) 115.2(3) yes . . .
N(4) C(16) C(15) 123.1(3) yes . . .
N(4) C(16) C(17) 107.7(4) yes . . .
C(15) C(16) C(17) 129.2(5) yes . . .
C(16) C(17) C(18) 108.3(4) yes . . .
C(16) C(17) C(75) 121.5(4) yes . . .
C(18) C(17) C(75) 128.8(3) yes . . .
C(17) C(18) C(19) 105.0(3) yes . . .
C(17) C(18) C(81) 127.8(4) yes . . .
C(19) C(18) C(81) 126.1(5) yes . . .
N(4) C(19) C(18) 109.8(4) yes . . .
N(4) C(19) C(20) 120.2(3) yes . . .
C(18) C(19) C(20) 129.9(4) yes . . .
C(1) C(20) C(19) 119.1(4) yes . . .
C(1) C(20) C(87) 122.3(5) yes . . .
C(19) C(20) C(87) 118.4(4) yes . . .
C(2) C(21) C(22) 118.1(5) yes . . .
C(2) C(21) C(26) 124.2(4) yes . . .
C(22) C(21) C(26) 117.7(4) yes . . .
C(21) C(22) C(23) 120.4(5) yes . . .
C(22) C(23) C(24) 119.7(5) yes . . .
C(23) C(24) C(25) 119.7(5) yes . . .
C(24) C(25) C(26) 120.8(7) yes . . .
C(21) C(26) C(25) 121.7(5) yes . . .
C(3) C(27) C(28) 117.9(5) yes . . .
C(3) C(27) C(32) 122.7(4) yes . . .
C(28) C(27) C(32) 119.4(4) yes . . .
C(27) C(28) C(29) 121.5(6) yes . . .
C(28) C(29) C(30) 119.2(5) yes . . .
C(29) C(30) C(31) 119.3(5) yes . . .
C(30) C(31) C(32) 121.0(8) yes . . .
C(27) C(32) C(31) 119.4(6) yes . . .
C(5) C(33) C(34) 122.4(5) yes . . .
C(5) C(33) C(38) 120.2(4) yes . . .
C(34) C(33) C(38) 117.4(5) yes . . .
C(33) C(34) C(35) 120.4(4) yes . . .
C(34) C(35) C(36) 122.2(4) yes . . .
C(35) C(36) C(37) 118.5(6) yes . . .
C(36) C(37) C(38) 120.4(5) yes . . .
C(33) C(38) C(37) 121.0(4) yes . . .
C(7) C(39) C(40) 122.4(3) yes . . .
C(7) C(39) C(44) 120.2(3) yes . . .
C(40) C(39) C(44) 117.4(4) yes . . .
C(39) C(40) C(41) 121.6(4) yes . . .
C(40) C(41) C(42) 119.8(4) yes . . .
C(41) C(42) C(43) 120.1(4) yes . . .
C(42) C(43) C(44) 120.2(4) yes . . .
C(39) C(44) C(43) 121.0(4) yes . . .
C(8) C(45) C(46) 120.5(4) yes . . .
C(8) C(45) C(50) 119.0(4) yes . . .
C(46) C(45) C(50) 120.4(4) yes . . .
C(45) C(46) C(47) 120.2(5) yes . . .
C(46) C(47) C(48) 118.4(5) yes . . .
C(47) C(48) C(49) 121.2(6) yes . . .
C(48) C(49) C(50) 121.2(7) yes . . .
C(45) C(50) C(49) 118.4(5) yes . . .
C(10) C(51) C(52) 122.0(4) yes . . .
C(10) C(51) C(56) 117.7(5) yes . . .
C(52) C(51) C(56) 120.3(4) yes . . .
C(51) C(52) C(53) 121.2(4) yes . . .
C(52) C(53) C(54) 118.9(6) yes . . .
C(53) C(54) C(55) 120.7(5) yes . . .
C(54) C(55) C(56) 121.2(4) yes . . .
C(51) C(56) C(55) 117.7(5) yes . . .
C(12) C(57) C(58) 118.0(5) yes . . .
C(12) C(57) C(62) 120.9(4) yes . . .
C(58) C(57) C(62) 121.2(4) yes . . .
C(57) C(58) C(59) 119.1(5) yes . . .
C(58) C(59) C(60) 120.6(5) yes . . .
C(59) C(60) C(61) 120.1(4) yes . . .
C(60) C(61) C(62) 119.8(6) yes . . .
C(57) C(62) C(61) 119.1(5) yes . . .
C(13) C(63) C(64) 118.5(5) yes . . .
C(13) C(63) C(68) 122.3(4) yes . . .
C(64) C(63) C(68) 119.1(4) yes . . .
C(63) C(64) C(65) 118.9(5) yes . . .
C(64) C(65) C(66) 120.4(5) yes . . .
C(65) C(66) C(67) 120.7(5) yes . . .
C(66) C(67) C(68) 119.8(6) yes . . .
C(63) C(68) C(67) 121.1(5) yes . . .
C(15) C(69) C(70) 118.6(5) yes . . .
C(15) C(69) C(74) 121.8(4) yes . . .
C(70) C(69) C(74) 119.6(5) yes . . .
C(69) C(70) C(71) 119.6(6) yes . . .
C(70) C(71) C(72) 119.7(5) yes . . .
C(71) C(72) C(73) 120.4(6) yes . . .
C(72) C(73) C(74) 120.8(7) yes . . .
C(69) C(74) C(73) 119.9(5) yes . . .
C(17) C(75) C(76) 125.4(4) yes . . .
C(17) C(75) C(80) 115.8(4) yes . . .
C(76) C(75) C(80) 118.8(5) yes . . .
C(75) C(76) C(77) 119.2(4) yes . . .
C(76) C(77) C(78) 122.6(5) yes . . .
C(77) C(78) C(79) 118.4(5) yes . . .
C(78) C(79) C(80) 120.8(5) yes . . .
C(75) C(80) C(79) 120.2(4) yes . . .
C(18) C(81) C(82) 121.7(4) yes . . .
C(18) C(81) C(86) 120.9(4) yes . . .
C(82) C(81) C(86) 117.4(4) yes . . .
C(81) C(82) C(83) 119.4(5) yes . . .
C(82) C(83) C(84) 122.0(6) yes . . .
C(83) C(84) C(85) 120.0(6) yes . . .
C(84) C(85) C(86) 118.4(6) yes . . .
C(81) C(86) C(85) 122.8(5) yes . . .
C(20) C(87) C(88) 118.9(5) yes . . .
C(20) C(87) C(92) 121.0(4) yes . . .
C(88) C(87) C(92) 120.1(4) yes . . .
C(87) C(88) C(89) 120.9(5) yes . . .
C(88) C(89) C(90) 117.6(5) yes . . .
C(89) C(90) C(91) 121.5(5) yes . . .
C(90) C(91) C(92) 121.2(6) yes . . .
C(87) C(92) C(91) 118.6(4) yes . . .
S(1) C(93) C(94) 120.8(3) yes . . .
S(1) C(93) C(99) 118.3(4) yes . . .
C(94) C(93) C(99) 121.0(4) yes . . .
C(93) C(94) C(95) 120.2(4) yes . . .
C(94) C(95) C(96) 121.3(3) yes . . .
C(94) C(95) C(97) 118.6(4) yes . . .
C(96) C(95) C(97) 120.0(4) yes . . .
C(95) C(96) C(97) 121.3(4) yes . . 2_566
C(95) C(97) C(96) 118.7(5) yes . . 2_566
C(95) C(97) C(98) 119.1(4) yes . . .
C(96) C(97) C(98) 122.2(4) yes 2_566 . .
C(97) C(98) C(99) 121.5(4) yes . . .
C(93) C(99) C(98) 119.7(5) yes . . .
Cl(1) C(101) Cl(2) 109.8(5) yes . . .
C(6) N(2) H(2) 125.8 no . . .
C(9) N(2) H(2) 125.8 no . . .
C(11) N(3) H(3) 124.7 no . . .
C(14) N(3) H(3) 124.7 no . . .
C(16) N(4) H(4) 125.5 no . . .
C(19) N(4) H(4) 125.5 no . . .
C(21) C(22) H(22) 119.8 no . . .
C(23) C(22) H(22) 119.8 no . . .
C(22) C(23) H(23) 120.2 no . . .
C(24) C(23) H(23) 120.2 no . . .
C(23) C(24) H(24) 120.2 no . . .
C(25) C(24) H(24) 120.1 no . . .
C(24) C(25) H(25) 119.6 no . . .
C(26) C(25) H(25) 119.6 no . . .
C(21) C(26) H(26) 119.2 no . . .
C(25) C(26) H(26) 119.1 no . . .
C(27) C(28) H(28) 119.2 no . . .
C(29) C(28) H(28) 119.2 no . . .
C(28) C(29) H(29) 120.4 no . . .
C(30) C(29) H(29) 120.4 no . . .
C(29) C(30) H(30) 120.4 no . . .
C(31) C(30) H(30) 120.4 no . . .
C(30) C(31) H(31) 119.5 no . . .
C(32) C(31) H(31) 119.5 no . . .
C(27) C(32) H(32) 120.3 no . . .
C(31) C(32) H(32) 120.3 no . . .
C(33) C(34) H(34) 119.8 no . . .
C(35) C(34) H(34) 119.8 no . . .
C(34) C(35) H(35) 118.9 no . . .
C(36) C(35) H(35) 118.9 no . . .
C(35) C(36) H(36) 120.7 no . . .
C(37) C(36) H(36) 120.7 no . . .
C(36) C(37) H(37) 119.8 no . . .
C(38) C(37) H(37) 119.8 no . . .
C(33) C(38) H(38) 119.5 no . . .
C(37) C(38) H(38) 119.5 no . . .
C(39) C(40) H(40) 119.2 no . . .
C(41) C(40) H(40) 119.2 no . . .
C(40) C(41) H(41) 120.1 no . . .
C(42) C(41) H(41) 120.1 no . . .
C(41) C(42) H(42) 119.9 no . . .
C(43) C(42) H(42) 120.0 no . . .
C(42) C(43) H(43) 119.9 no . . .
C(44) C(43) H(43) 119.9 no . . .
C(39) C(44) H(44) 119.5 no . . .
C(43) C(44) H(44) 119.5 no . . .
C(45) C(46) H(46) 119.9 no . . .
C(47) C(46) H(46) 119.9 no . . .
C(46) C(47) H(47) 120.8 no . . .
C(48) C(47) H(47) 120.8 no . . .
C(47) C(48) H(48) 119.4 no . . .
C(49) C(48) H(48) 119.4 no . . .
C(48) C(49) H(49) 119.4 no . . .
C(50) C(49) H(49) 119.4 no . . .
C(45) C(50) H(50) 120.8 no . . .
C(49) C(50) H(50) 120.8 no . . .
C(51) C(52) H(52) 119.4 no . . .
C(53) C(52) H(52) 119.4 no . . .
C(52) C(53) H(53) 120.5 no . . .
C(54) C(53) H(53) 120.6 no . . .
C(53) C(54) H(54) 119.6 no . . .
C(55) C(54) H(54) 119.6 no . . .
C(54) C(55) H(55) 119.4 no . . .
C(56) C(55) H(55) 119.4 no . . .
C(57) C(58) H(58) 120.5 no . . .
C(59) C(58) H(58) 120.5 no . . .
C(58) C(59) H(59) 119.7 no . . .
C(60) C(59) H(59) 119.7 no . . .
C(59) C(60) H(60) 119.9 no . . .
C(61) C(60) H(60) 119.9 no . . .
C(60) C(61) H(61) 120.1 no . . .
C(62) C(61) H(61) 120.1 no . . .
C(57) C(62) H(62) 120.4 no . . .
C(61) C(62) H(62) 120.4 no . . .
C(63) C(64) H(64) 120.6 no . . .
C(65) C(64) H(64) 120.6 no . . .
C(64) C(65) H(65) 119.8 no . . .
C(66) C(65) H(65) 119.8 no . . .
C(65) C(66) H(66) 119.6 no . . .
C(67) C(66) H(66) 119.6 no . . .
C(66) C(67) H(67) 120.1 no . . .
C(68) C(67) H(67) 120.1 no . . .
C(63) C(68) H(68) 119.4 no . . .
C(67) C(68) H(68) 119.4 no . . .
C(69) C(70) H(70) 120.2 no . . .
C(71) C(70) H(70) 120.2 no . . .
C(70) C(71) H(71) 120.1 no . . .
C(72) C(71) H(71) 120.1 no . . .
C(71) C(72) H(72) 119.8 no . . .
C(73) C(72) H(72) 119.8 no . . .
C(72) C(73) H(73) 119.6 no . . .
C(74) C(73) H(73) 119.6 no . . .
C(69) C(74) H(74) 120.0 no . . .
C(73) C(74) H(74) 120.0 no . . .
C(75) C(76) H(76) 120.4 no . . .
C(77) C(76) H(76) 120.4 no . . .
C(76) C(77) H(77) 118.7 no . . .
C(78) C(77) H(77) 118.7 no . . .
C(77) C(78) H(78) 120.8 no . . .
C(79) C(78) H(78) 120.8 no . . .
C(78) C(79) H(79) 119.6 no . . .
C(80) C(79) H(79) 119.6 no . . .
C(75) C(80) H(80) 119.9 no . . .
C(79) C(80) H(80) 119.9 no . . .
C(81) C(82) H(82) 120.3 no . . .
C(83) C(82) H(82) 120.3 no . . .
C(82) C(83) H(83) 119.0 no . . .
C(84) C(83) H(83) 119.0 no . . .
C(83) C(84) H(84) 120.0 no . . .
C(85) C(84) H(84) 120.0 no . . .
C(84) C(85) H(85) 120.8 no . . .
C(86) C(85) H(85) 120.8 no . . .
C(81) C(86) H(86) 118.6 no . . .
C(85) C(86) H(86) 118.6 no . . .
C(87) C(88) H(88) 119.6 no . . .
C(89) C(88) H(88) 119.6 no . . .
C(88) C(89) H(89) 121.2 no . . .
C(90) C(89) H(89) 121.2 no . . .
C(89) C(90) H(90) 119.2 no . . .
C(91) C(90) H(90) 119.2 no . . .
C(90) C(91) H(91) 119.4 no . . .
C(92) C(91) H(91) 119.4 no . . .
C(87) C(92) H(92) 120.7 no . . .
C(91) C(92) H(92) 120.7 no . . .
C(93) C(94) H(94) 119.9 no . . .
C(95) C(94) H(94) 119.9 no . . .
C(95) C(96) H(96) 119.4 no . . .
C(97) C(96) H(96) 119.4 no 2_566 . .
C(97) C(98) H(98) 119.3 no . . .
C(99) C(98) H(98) 119.3 no . . .
C(93) C(99) H(99) 120.2 no . . .
C(98) C(99) H(99) 120.2 no . . .
Cl(1) C(101) H(10A) 109.7 no . . .
Cl(1) C(101) H(10B) 109.7 no . . .
Cl(2) C(101) H(10A) 109.7 no . . .
Cl(2) C(101) H(10B) 109.7 no . . .
H(10A) C(101) H(10B) 108.2 no . . .

loop_
_geom_bond_atom_site_label_1
_geom_bond_atom_site_label_2
_geom_bond_distance
_geom_bond_publ_flag
_geom_bond_site_symmetry_1
_geom_bond_site_symmetry_2
Cl(1) C(101) 1.748(7) yes . .
Cl(2) C(101) 1.788(10) yes . .
S(1) O(1) 1.449(3) yes . .
S(1) O(2) 1.458(3) yes . .
S(1) O(3) 1.463(4) yes . .
S(1) C(93) 1.770(5) yes . .
O(4) C(100) 1.365(6) yes . .
N(1) C(1) 1.371(5) yes . .
N(1) C(4) 1.333(6) yes . .
N(2) C(6) 1.397(6) yes . .
N(2) C(9) 1.361(6) yes . .
N(3) C(11) 1.382(5) yes . .
N(3) C(14) 1.376(6) yes . .
N(4) C(16) 1.364(7) yes . .
N(4) C(19) 1.371(6) yes . .
C(1) C(2) 1.469(7) yes . .
C(1) C(20) 1.407(6) yes . .
C(2) C(3) 1.394(6) yes . .
C(2) C(21) 1.461(6) yes . .
C(3) C(4) 1.451(7) yes . .
C(3) C(27) 1.499(6) yes . .
C(4) C(5) 1.443(6) yes . .
C(5) C(6) 1.429(8) yes . .
C(5) C(33) 1.443(8) yes . .
C(6) C(7) 1.412(6) yes . .
C(7) C(8) 1.380(8) yes . .
C(7) C(39) 1.485(6) yes . .
C(8) C(9) 1.429(6) yes . .
C(8) C(45) 1.485(6) yes . .
C(9) C(10) 1.434(7) yes . .
C(10) C(11) 1.411(6) yes . .
C(10) C(51) 1.481(6) yes . .
C(11) C(12) 1.419(7) yes . .
C(12) C(13) 1.376(6) yes . .
C(12) C(57) 1.503(5) yes . .
C(13) C(14) 1.456(6) yes . .
C(13) C(63) 1.492(6) yes . .
C(14) C(15) 1.378(5) yes . .
C(15) C(16) 1.412(7) yes . .
C(15) C(69) 1.493(7) yes . .
C(16) C(17) 1.430(5) yes . .
C(17) C(18) 1.408(8) yes . .
C(17) C(75) 1.469(7) yes . .
C(18) C(19) 1.424(6) yes . .
C(18) C(81) 1.451(5) yes . .
C(19) C(20) 1.435(8) yes . .
C(20) C(87) 1.480(6) yes . .
C(21) C(22) 1.406(7) yes . .
C(21) C(26) 1.392(9) yes . .
C(22) C(23) 1.385(7) yes . .
C(23) C(24) 1.399(10) yes . .
C(24) C(25) 1.362(9) yes . .
C(25) C(26) 1.358(7) yes . .
C(27) C(28) 1.359(7) yes . .
C(27) C(32) 1.393(10) yes . .
C(28) C(29) 1.391(7) yes . .
C(29) C(30) 1.397(11) yes . .
C(30) C(31) 1.370(9) yes . .
C(31) C(32) 1.394(8) yes . .
C(33) C(34) 1.397(6) yes . .
C(33) C(38) 1.409(8) yes . .
C(34) C(35) 1.387(8) yes . .
C(35) C(36) 1.370(8) yes . .
C(36) C(37) 1.387(6) yes . .
C(37) C(38) 1.395(8) yes . .
C(39) C(40) 1.411(6) yes . .
C(39) C(44) 1.402(6) yes . .
C(40) C(41) 1.362(7) yes . .
C(41) C(42) 1.397(7) yes . .
C(42) C(43) 1.375(7) yes . .
C(43) C(44) 1.382(7) yes . .
C(45) C(46) 1.362(6) yes . .
C(45) C(50) 1.398(8) yes . .
C(46) C(47) 1.411(8) yes . .
C(47) C(48) 1.368(11) yes . .
C(48) C(49) 1.358(9) yes . .
C(49) C(50) 1.377(9) yes . .
C(51) C(52) 1.384(8) yes . .
C(51) C(56) 1.402(6) yes . .
C(52) C(53) 1.385(7) yes . .
C(53) C(54) 1.401(8) yes . .
C(54) C(55) 1.354(9) yes . .
C(55) C(56) 1.427(7) yes . .
C(57) C(58) 1.377(7) yes . .
C(57) C(62) 1.387(8) yes . .
C(58) C(59) 1.373(6) yes . .
C(59) C(60) 1.399(9) yes . .
C(60) C(61) 1.363(8) yes . .
C(61) C(62) 1.401(6) yes . .
C(63) C(64) 1.389(6) yes . .
C(63) C(68) 1.388(9) yes . .
C(64) C(65) 1.411(7) yes . .
C(65) C(66) 1.369(10) yes . .
C(66) C(67) 1.361(9) yes . .
C(67) C(68) 1.383(8) yes . .
C(69) C(70) 1.384(6) yes . .
C(69) C(74) 1.429(9) yes . .
C(70) C(71) 1.416(8) yes . .
C(71) C(72) 1.391(11) yes . .
C(72) C(73) 1.384(9) yes . .
C(73) C(74) 1.366(9) yes . .
C(75) C(76) 1.402(6) yes . .
C(75) C(80) 1.412(6) yes . .
C(76) C(77) 1.386(8) yes . .
C(77) C(78) 1.369(8) yes . .
C(78) C(79) 1.402(7) yes . .
C(79) C(80) 1.381(8) yes . .
C(81) C(82) 1.393(7) yes . .
C(81) C(86) 1.389(8) yes . .
C(82) C(83) 1.402(8) yes . .
C(83) C(84) 1.321(11) yes . .
C(84) C(85) 1.410(11) yes . .
C(85) C(86) 1.363(8) yes . .
C(87) C(88) 1.390(6) yes . .
C(87) C(92) 1.385(8) yes . .
C(88) C(89) 1.402(7) yes . .
C(89) C(90) 1.394(9) yes . .
C(90) C(91) 1.349(8) yes . .
C(91) C(92) 1.398(7) yes . .
C(93) C(94) 1.368(8) yes . .
C(93) C(99) 1.422(6) yes . .
C(94) C(95) 1.434(7) yes . .
C(95) C(96) 1.389(8) yes . .
C(95) C(97) 1.420(5) yes . .
C(96) C(97) 1.400(7) yes . 2_566
C(97) C(98) 1.423(8) yes . .
C(98) C(99) 1.355(8) yes . .
N(2) H(2) 0.880 no . .
N(3) H(3) 0.880 no . .
N(4) H(4) 0.880 no . .
C(22) H(22) 0.950 no . .
C(23) H(23) 0.950 no . .
C(24) H(24) 0.950 no . .
C(25) H(25) 0.950 no . .
C(26) H(26) 0.950 no . .
C(28) H(28) 0.950 no . .
C(29) H(29) 0.950 no . .
C(30) H(30) 0.950 no . .
C(31) H(31) 0.950 no . .
C(32) H(32) 0.950 no . .
C(34) H(34) 0.950 no . .
C(35) H(35) 0.950 no . .
C(36) H(36) 0.950 no . .
C(37) H(37) 0.950 no . .
C(38) H(38) 0.950 no . .
C(40) H(40) 0.950 no . .
C(41) H(41) 0.950 no . .
C(42) H(42) 0.950 no . .
C(43) H(43) 0.950 no . .
C(44) H(44) 0.950 no . .
C(46) H(46) 0.950 no . .
C(47) H(47) 0.950 no . .
C(48) H(48) 0.950 no . .
C(49) H(49) 0.950 no . .
C(50) H(50) 0.950 no . .
C(52) H(52) 0.950 no . .
C(53) H(53) 0.950 no . .
C(54) H(54) 0.950 no . .
C(55) H(55) 0.950 no . .
C(58) H(58) 0.950 no . .
C(59) H(59) 0.950 no . .
C(60) H(60) 0.950 no . .
C(61) H(61) 0.950 no . .
C(62) H(62) 0.950 no . .
C(64) H(64) 0.950 no . .
C(65) H(65) 0.950 no . .
C(66) H(66) 0.950 no . .
C(67) H(67) 0.950 no . .
C(68) H(68) 0.950 no . .
C(70) H(70) 0.950 no . .
C(71) H(71) 0.950 no . .
C(72) H(72) 0.950 no . .
C(73) H(73) 0.950 no . .
C(74) H(74) 0.950 no . .
C(76) H(76) 0.950 no . .
C(77) H(77) 0.950 no . .
C(78) H(78) 0.950 no . .
C(79) H(79) 0.950 no . .
C(80) H(80) 0.950 no . .
C(82) H(82) 0.950 no . .
C(83) H(83) 0.950 no . .
C(84) H(84) 0.950 no . .
C(85) H(85) 0.950 no . .
C(86) H(86) 0.950 no . .
C(88) H(88) 0.950 no . .
C(89) H(89) 0.950 no . .
C(90) H(90) 0.950 no . .
C(91) H(91) 0.950 no . .
C(92) H(92) 0.950 no . .
C(94) H(94) 0.950 no . .
C(96) H(96) 0.950 no . .
C(98) H(98) 0.950 no . .
C(99) H(99) 0.950 no . .
C(101) H(10A) 0.990 no . .
C(101) H(10B) 0.990 no . .

loop_
_geom_contact_atom_site_label_1
_geom_contact_atom_site_label_2
_geom_contact_distance
_geom_contact_publ_flag
_geom_contact_site_symmetry_1
_geom_contact_site_symmetry_2
O(1) N(1) 3.468(5) ? . .
O(1) N(4) 2.853(4) ? . .
O(1) C(1) 3.366(5) ? . .
O(2) N(2) 2.732(4) ? . .
O(2) N(3) 3.386(5) ? . .
O(2) C(9) 3.456(5) ? . .
O(2) C(10) 3.459(6) ? . .
O(2) C(11) 3.208(6) ? . .
O(3) C(13) 3.517(6) ? . .
O(3) C(58) 3.429(6) ? . .
O(3) C(64) 3.284(7) ? . .
O(4) N(1) 2.843(6) ? . .
O(4) N(2) 2.990(5) ? . .
O(4) N(3) 2.859(5) ? . .
O(4) N(4) 3.005(4) ? . .
O(4) C(6) 3.263(6) ? . .
O(4) C(9) 3.354(5) ? . .
O(4) C(16) 3.252(5) ? . .
O(4) C(19) 3.307(5) ? . .
N(1) O(1) 3.468(5) ? . .
N(1) O(4) 2.843(6) ? . .
N(2) O(2) 2.732(4) ? . .
N(2) O(4) 2.990(5) ? . .
N(3) O(2) 3.386(5) ? . .
N(3) O(4) 2.859(5) ? . .
N(4) O(1) 2.853(4) ? . .
N(4) O(4) 3.005(4) ? . .
C(1) O(1) 3.366(5) ? . .
C(6) O(4) 3.263(6) ? . .
C(9) O(2) 3.456(5) ? . .
C(9) O(4) 3.354(5) ? . .
C(10) O(2) 3.459(6) ? . .
C(11) O(2) 3.208(6) ? . .
C(13) O(3) 3.517(6) ? . .
C(16) O(4) 3.252(5) ? . .
C(19) O(4) 3.307(5) ? . .
C(23) C(65) 3.513(7) ? . 2_666
C(23) C(66) 3.475(7) ? . 2_666
C(23) C(71) 3.446(7) ? . 2_666
C(23) C(72) 3.502(7) ? . 2_666
C(25) C(90) 3.498(8) ? . 2_656
C(28) C(94) 3.321(7) ? . .
C(28) C(95) 3.543(6) ? . .
C(29) C(95) 3.478(7) ? . .
C(30) C(77) 3.469(7) ? . 1_455
C(35) C(78) 3.419(6) ? . 1_455
C(38) C(101) 3.501(8) ? . .
C(40) C(60) 3.592(7) ? . 2_567
C(41) C(84) 3.441(11) ? . 2_657
C(53) C(73) 3.484(8) ? . 2_667
C(53) C(78) 3.362(9) ? . 2_667
C(56) C(56) 3.487(8) ? . 2_567
C(58) O(3) 3.429(6) ? . .
C(60) C(40) 3.592(7) ? . 2_567
C(64) O(3) 3.284(7) ? . .
C(65) C(23) 3.513(7) ? . 2_666
C(65) C(89) 3.510(6) ? . 2_666
C(66) C(23) 3.475(7) ? . 2_666
C(71) C(23) 3.446(7) ? . 2_666
C(72) C(23) 3.502(7) ? . 2_666
C(73) C(53) 3.484(8) ? . 2_667
C(77) C(30) 3.469(7) ? . 1_655
C(78) C(35) 3.419(6) ? . 1_655
C(78) C(53) 3.362(9) ? . 2_667
C(84) C(41) 3.441(11) ? . 2_657
C(89) C(65) 3.510(6) ? . 2_666
C(90) C(25) 3.498(8) ? . 2_656
C(90) C(91) 3.566(10) ? . 2_656
C(91) C(90) 3.566(10) ? . 2_656
C(91) C(91) 3.353(9) ? . 2_656
C(94) C(28) 3.321(7) ? . .
C(95) C(28) 3.543(6) ? . .
C(95) C(29) 3.478(7) ? . .
C(101) C(38) 3.501(8) ? . .
Cl(1) H(43) 3.075 ? . .
Cl(1) H(50) 3.427 ? . 2_657
Cl(1) H(62) 3.454 ? . 1_545
Cl(1) H(67) 3.166 ? . 1_545
Cl(1) H(68) 2.989 ? . 1_545
Cl(1) H(79) 3.068 ? . 2_657
Cl(1) H(80) 3.578 ? . 2_657
Cl(2) H(38) 3.032 ? . .
Cl(2) H(44) 3.245 ? . .
Cl(2) H(67) 3.287 ? . 1_545
Cl(2) H(86) 3.258 ? . .
Cl(2) H(92) 3.057 ? . .
S(1) H(58) 3.296 ? . .
S(1) H(2) 3.099 ? . .
S(1) H(4) 3.152 ? . .
O(1) H(22) 2.955 ? . .
O(1) H(2) 3.247 ? . .
O(1) H(4) 2.037 ? . .
O(2) H(28) 2.999 ? . .
O(2) H(58) 2.799 ? . .
O(2) H(2) 2.001 ? . .
O(2) H(3) 3.511 ? . .
O(2) H(4) 3.484 ? . .
O(3) H(58) 2.742 ? . .
O(3) H(64) 2.684 ? . .
O(4) H(80) 3.102 ? . .
O(4) H(2) 3.098 ? . .
O(4) H(3) 2.000 ? . .
O(4) H(4) 3.158 ? . .
N(2) H(55) 3.198 ? . 2_567
C(2) H(94) 3.264 ? . .
C(3) H(94) 3.511 ? . .
C(6) H(55) 3.179 ? . 2_567
C(7) H(55) 3.146 ? . 2_567
C(8) H(55) 3.060 ? . 2_567
C(9) H(55) 3.093 ? . 2_567
C(21) H(94) 3.073 ? . .
C(21) H(96) 3.231 ? . .
C(22) H(94) 2.724 ? . .
C(22) H(96) 3.198 ? . .
C(23) H(65) 3.265 ? . 2_666
C(23) H(66) 3.193 ? . 2_666
C(23) H(71) 3.290 ? . 2_666
C(23) H(72) 3.399 ? . 2_666
C(23) H(94) 3.456 ? . .
C(23) H(96) 3.165 ? . .
C(24) H(48) 3.232 ? . 1_554
C(24) H(66) 3.195 ? . 2_666
C(24) H(72) 3.333 ? . 2_666
C(24) H(91) 3.399 ? . 2_656
C(24) H(96) 3.179 ? . .
C(25) H(90) 2.874 ? . 2_656
C(25) H(91) 3.260 ? . 2_656
C(25) H(96) 3.193 ? . .
C(25) H(98) 3.484 ? . 2_566
C(26) H(90) 2.889 ? . 2_656
C(26) H(96) 3.229 ? . .
C(27) H(94) 3.562 ? . .
C(28) H(54) 3.279 ? . 2_567
C(28) H(94) 3.460 ? . .
C(29) H(54) 3.244 ? . 2_567
C(29) H(72) 3.469 ? . 1_455
C(29) H(77) 3.141 ? . 1_455
C(30) H(71) 3.471 ? . 1_455
C(30) H(76) 3.221 ? . 1_455
C(30) H(77) 2.857 ? . 1_455
C(31) H(76) 3.433 ? . 1_455
C(31) H(77) 3.079 ? . 1_455
C(34) H(54) 3.124 ? . 2_567
C(34) H(78) 3.217 ? . 1_455
C(35) H(36) 3.089 ? . 2_557
C(35) H(60) 3.433 ? . 2_567
C(35) H(77) 3.404 ? . 1_455
C(35) H(78) 2.734 ? . 1_455
C(36) H(35) 3.217 ? . 2_557
C(36) H(36) 3.341 ? . 2_557
C(36) H(60) 3.171 ? . 1_545
C(36) H(61) 3.584 ? . 1_545
C(36) H(77) 3.472 ? . 1_455
C(36) H(78) 3.493 ? . 1_455
C(37) H(60) 3.239 ? . 1_545
C(37) H(61) 3.316 ? . 1_545
C(37) H(10A) 3.070 ? . .
C(37) H(10B) 3.583 ? . .
C(38) H(10A) 2.914 ? . .
C(38) H(10B) 3.554 ? . .
C(40) H(59) 3.177 ? . 2_567
C(40) H(60) 3.018 ? . 2_567
C(41) H(36) 3.211 ? . 2_557
C(41) H(59) 3.524 ? . 2_567
C(41) H(60) 2.960 ? . 2_567
C(42) H(36) 3.352 ? . 2_557
C(43) H(10A) 3.012 ? . .
C(44) H(10A) 3.229 ? . .
C(46) H(59) 3.437 ? . 2_567
C(47) H(84) 3.487 ? . 2_657
C(47) H(99) 3.525 ? . 2_567
C(48) H(24) 3.287 ? . 1_556
C(48) H(72) 3.340 ? . 2_667
C(48) H(73) 2.993 ? . 2_667
C(48) H(84) 3.272 ? . 2_657
C(48) H(85) 3.400 ? . 2_657
C(49) H(24) 3.579 ? . 1_556
C(49) H(73) 2.853 ? . 2_667
C(49) H(85) 2.848 ? . 2_657
C(50) H(85) 3.144 ? . 2_657
C(52) H(73) 3.299 ? . 2_667
C(53) H(73) 2.992 ? . 2_667
C(53) H(78) 3.022 ? . 2_667
C(54) H(34) 2.970 ? . 2_567
C(54) H(78) 3.132 ? . 2_667
C(55) H(34) 3.039 ? . 2_567
C(55) H(46) 3.442 ? . 2_567
C(56) H(46) 3.175 ? . 2_567
C(56) H(55) 3.307 ? . 2_567
C(59) H(40) 2.913 ? . 2_567
C(59) H(46) 3.440 ? . 2_567
C(60) H(35) 3.112 ? . 2_567
C(60) H(36) 3.393 ? . 1_565
C(60) H(37) 3.051 ? . 1_565
C(60) H(40) 3.115 ? . 2_567
C(60) H(41) 3.398 ? . 2_567
C(61) H(35) 3.082 ? . 2_567
C(61) H(37) 3.186 ? . 1_565
C(61) H(78) 3.257 ? . 2_667
C(61) H(79) 3.268 ? . 2_667
C(61) H(10B) 3.399 ? . 1_565
C(62) H(79) 3.142 ? . 2_667
C(62) H(10B) 3.598 ? . 1_565
C(65) H(23) 2.906 ? . 2_666
C(65) H(89) 3.126 ? . 2_666
C(66) H(23) 3.095 ? . 2_666
C(66) H(24) 3.378 ? . 2_666
C(66) H(89) 3.339 ? . 2_666
C(67) H(49) 3.520 ? . 2_667
C(67) H(10B) 2.968 ? . 1_565
C(68) H(10B) 3.219 ? . 1_565
C(70) H(23) 3.407 ? . 2_666
C(71) H(23) 2.731 ? . 2_666
C(71) H(30) 2.960 ? . 1_655
C(72) H(23) 2.934 ? . 2_666
C(72) H(24) 3.309 ? . 2_666
C(72) H(29) 3.203 ? . 1_655
C(72) H(30) 3.376 ? . 1_655
C(72) H(48) 3.380 ? . 2_667
C(72) H(53) 3.437 ? . 2_667
C(73) H(48) 3.509 ? . 2_667
C(73) H(49) 3.448 ? . 2_667
C(73) H(53) 2.765 ? . 2_667
C(74) H(53) 3.265 ? . 2_667
C(75) H(42) 2.935 ? . 2_657
C(76) H(30) 3.335 ? . 1_655
C(76) H(42) 2.862 ? . 2_657
C(77) H(30) 3.481 ? . 1_655
C(77) H(42) 2.878 ? . 2_657
C(77) H(53) 3.382 ? . 2_667
C(78) H(35) 3.128 ? . 1_655
C(78) H(42) 2.994 ? . 2_657
C(78) H(53) 2.815 ? . 2_667
C(78) H(54) 3.496 ? . 2_667
C(78) H(61) 3.389 ? . 2_667
C(79) H(42) 3.057 ? . 2_657
C(79) H(43) 3.270 ? . 2_657
C(79) H(53) 3.197 ? . 2_667
C(79) H(61) 3.365 ? . 2_667
C(79) H(62) 3.382 ? . 2_667
C(80) H(42) 3.034 ? . 2_657
C(80) H(43) 3.300 ? . 2_657
C(81) H(42) 3.584 ? . 2_657
C(83) H(41) 3.186 ? . 2_657
C(84) H(41) 3.166 ? . 2_657
C(88) H(65) 2.976 ? . 2_666
C(89) H(65) 2.919 ? . 2_666
C(89) H(66) 3.122 ? . 2_666
C(90) H(25) 3.171 ? . 2_656
C(90) H(26) 3.589 ? . 2_656
C(90) H(66) 3.332 ? . 2_666
C(90) H(91) 3.026 ? . 2_656
C(91) H(25) 3.493 ? . 2_656
C(91) H(90) 3.379 ? . 2_656
C(91) H(91) 2.990 ? . 2_656
C(93) H(28) 3.193 ? . .
C(94) H(22) 3.488 ? . .
C(94) H(28) 3.193 ? . .
C(97) H(29) 3.406 ? . .
C(98) H(29) 3.563 ? . .
C(98) H(47) 3.467 ? . 2_567
C(99) H(47) 3.131 ? . 2_567
C(100) H(43) 3.517 ? . 2_657
C(100) H(44) 3.241 ? . .
C(100) H(80) 3.189 ? . .
C(100) H(86) 3.349 ? . .
C(100) H(3) 3.264 ? . .
C(101) H(37) 3.577 ? . .
C(101) H(38) 3.148 ? . .
C(101) H(43) 3.129 ? . .
C(101) H(44) 3.485 ? . .
C(101) H(61) 3.343 ? . 1_545
C(101) H(67) 2.995 ? . 1_545
C(101) H(68) 3.488 ? . 1_545
H(22) O(1) 2.955 ? . .
H(22) C(94) 3.488 ? . .
H(22) H(94) 2.548 ? . .
H(23) C(65) 2.906 ? . 2_666
H(23) C(66) 3.095 ? . 2_666
H(23) C(70) 3.407 ? . 2_666
H(23) C(71) 2.731 ? . 2_666
H(23) C(72) 2.934 ? . 2_666
H(23) H(65) 2.752 ? . 2_666
H(23) H(66) 3.078 ? . 2_666
H(23) H(71) 2.733 ? . 2_666
H(23) H(72) 3.078 ? . 2_666
H(24) C(48) 3.287 ? . 1_554
H(24) C(49) 3.579 ? . 1_554
H(24) C(66) 3.378 ? . 2_666
H(24) C(72) 3.309 ? . 2_666
H(24) H(48) 2.495 ? . 1_554
H(24) H(49) 3.102 ? . 1_554
H(24) H(66) 3.062 ? . 2_666
H(24) H(72) 2.972 ? . 2_666
H(24) H(91) 3.486 ? . 2_656
H(25) C(90) 3.171 ? . 2_656
H(25) C(91) 3.493 ? . 2_656
H(25) H(48) 3.507 ? . 1_554
H(25) H(90) 2.665 ? . 2_656
H(25) H(91) 3.276 ? . 2_656
H(25) H(98) 3.319 ? . 2_566
H(26) C(90) 3.589 ? . 2_656
H(26) H(90) 2.664 ? . 2_656
H(28) O(2) 2.999 ? . .
H(28) C(93) 3.193 ? . .
H(28) C(94) 3.193 ? . .
H(28) H(54) 3.004 ? . 2_567
H(28) H(94) 3.365 ? . .
H(29) C(72) 3.203 ? . 1_455
H(29) C(97) 3.406 ? . .
H(29) C(98) 3.563 ? . .
H(29) H(54) 2.947 ? . 2_567
H(29) H(72) 2.674 ? . 1_455
H(29) H(77) 3.483 ? . 1_455
H(30) C(71) 2.960 ? . 1_455
H(30) C(72) 3.376 ? . 1_455
H(30) C(76) 3.335 ? . 1_455
H(30) C(77) 3.481 ? . 1_455
H(30) H(71) 2.582 ? . 1_455
H(30) H(72) 3.318 ? . 1_455
H(30) H(76) 2.836 ? . 1_455
H(30) H(77) 3.102 ? . 1_455
H(31) H(76) 3.172 ? . 1_455
H(31) H(77) 3.384 ? . 1_455
H(34) C(54) 2.970 ? . 2_567
H(34) C(55) 3.039 ? . 2_567
H(34) H(54) 2.617 ? . 2_567
H(34) H(55) 2.730 ? . 2_567
H(34) H(60) 3.545 ? . 2_567
H(34) H(78) 3.203 ? . 1_455
H(35) C(36) 3.217 ? . 2_557
H(35) C(60) 3.112 ? . 2_567
H(35) C(61) 3.082 ? . 2_567
H(35) C(78) 3.128 ? . 1_455
H(35) H(36) 2.634 ? . 2_557
H(35) H(60) 2.697 ? . 2_567
H(35) H(61) 2.668 ? . 2_567
H(35) H(78) 2.379 ? . 1_455
H(36) C(35) 3.089 ? . 2_557
H(36) C(36) 3.341 ? . 2_557
H(36) C(41) 3.211 ? . 2_557
H(36) C(42) 3.352 ? . 2_557
H(36) C(60) 3.393 ? . 1_545
H(36) H(35) 2.634 ? . 2_557
H(36) H(36) 3.159 ? . 2_557
H(36) H(41) 3.103 ? . 2_557
H(36) H(42) 3.352 ? . 2_557
H(36) H(60) 2.548 ? . 1_545
H(36) H(61) 3.419 ? . 1_545
H(37) C(60) 3.051 ? . 1_545
H(37) C(61) 3.186 ? . 1_545
H(37) C(101) 3.577 ? . .
H(37) H(60) 2.671 ? . 1_545
H(37) H(61) 2.899 ? . 1_545
H(37) H(10A) 3.078 ? . .
H(37) H(10B) 3.179 ? . .
H(38) Cl(2) 3.032 ? . .
H(38) C(101) 3.148 ? . .
H(38) H(10A) 2.820 ? . .
H(38) H(10B) 3.129 ? . .
H(40) C(59) 2.913 ? . 2_567
H(40) C(60) 3.115 ? . 2_567
H(40) H(59) 2.376 ? . 2_567
H(40) H(60) 2.767 ? . 2_567
H(41) C(60) 3.398 ? . 2_567
H(41) C(83) 3.186 ? . 2_657
H(41) C(84) 3.166 ? . 2_657
H(41) H(36) 3.103 ? . 2_557
H(41) H(59) 3.100 ? . 2_567
H(41) H(60) 2.648 ? . 2_567
H(41) H(83) 3.330 ? . 2_657
H(41) H(84) 3.288 ? . 2_657
H(42) C(75) 2.935 ? . 2_657
H(42) C(76) 2.862 ? . 2_657
H(42) C(77) 2.878 ? . 2_657
H(42) C(78) 2.994 ? . 2_657
H(42) C(79) 3.057 ? . 2_657
H(42) C(80) 3.034 ? . 2_657
H(42) C(81) 3.584 ? . 2_657
H(42) H(36) 3.352 ? . 2_557
H(42) H(76) 3.372 ? . 2_657
H(42) H(77) 3.389 ? . 2_657
H(42) H(78) 3.555 ? . 2_657
H(43) Cl(1) 3.075 ? . .
H(43) C(79) 3.270 ? . 2_657
H(43) C(80) 3.300 ? . 2_657
H(43) C(100) 3.517 ? . 2_657
H(43) C(101) 3.129 ? . .
H(43) H(79) 3.281 ? . 2_657
H(43) H(80) 3.339 ? . 2_657
H(43) H(10A) 2.512 ? . .
H(44) Cl(2) 3.245 ? . .
H(44) C(100) 3.241 ? . .
H(44) C(101) 3.485 ? . .
H(44) H(10A) 2.936 ? . .
H(46) C(55) 3.442 ? . 2_567
H(46) C(56) 3.175 ? . 2_567
H(46) C(59) 3.440 ? . 2_567
H(46) H(55) 3.057 ? . 2_567
H(46) H(58) 3.571 ? . 2_567
H(46) H(59) 3.002 ? . 2_567
H(47) C(98) 3.467 ? . 2_567
H(47) C(99) 3.131 ? . 2_567
H(47) H(59) 3.502 ? . 2_567
H(47) H(98) 3.253 ? . 2_567
H(47) H(99) 2.633 ? . 2_567
H(48) C(24) 3.232 ? . 1_556
H(48) C(72) 3.380 ? . 2_667
H(48) C(73) 3.509 ? . 2_667
H(48) H(24) 2.495 ? . 1_556
H(48) H(25) 3.507 ? . 1_556
H(48) H(72) 2.728 ? . 2_667
H(48) H(73) 2.978 ? . 2_667
H(48) H(84) 3.351 ? . 2_657
H(48) H(98) 3.050 ? . 2_567
H(49) C(67) 3.520 ? . 2_667
H(49) C(73) 3.448 ? . 2_667
H(49) H(24) 3.102 ? . 1_556
H(49) H(67) 3.022 ? . 2_667
H(49) H(73) 2.725 ? . 2_667
H(49) H(85) 2.822 ? . 2_657
H(50) Cl(1) 3.427 ? . 2_657
H(50) H(85) 3.340 ? . 2_657
H(52) H(73) 3.048 ? . 2_667
H(52) H(74) 3.523 ? . 2_667
H(53) C(72) 3.437 ? . 2_667
H(53) C(73) 2.765 ? . 2_667
H(53) C(74) 3.265 ? . 2_667
H(53) C(77) 3.382 ? . 2_667
H(53) C(78) 2.815 ? . 2_667
H(53) C(79) 3.197 ? . 2_667
H(53) H(73) 2.485 ? . 2_667
H(53) H(74) 3.353 ? . 2_667
H(53) H(78) 2.737 ? . 2_667
H(53) H(79) 3.366 ? . 2_667
H(54) C(28) 3.279 ? . 2_567
H(54) C(29) 3.244 ? . 2_567
H(54) C(34) 3.124 ? . 2_567
H(54) C(78) 3.496 ? . 2_667
H(54) H(28) 3.004 ? . 2_567
H(54) H(29) 2.947 ? . 2_567
H(54) H(34) 2.617 ? . 2_567
H(54) H(77) 3.445 ? . 2_667
H(54) H(78) 2.950 ? . 2_667
H(55) N(2) 3.198 ? . 2_567
H(55) C(6) 3.179 ? . 2_567
H(55) C(7) 3.146 ? . 2_567
H(55) C(8) 3.060 ? . 2_567
H(55) C(9) 3.093 ? . 2_567
H(55) C(56) 3.307 ? . 2_567
H(55) H(34) 2.730 ? . 2_567
H(55) H(46) 3.057 ? . 2_567
H(58) S(1) 3.296 ? . .
H(58) O(2) 2.799 ? . .
H(58) O(3) 2.742 ? . .
H(58) H(46) 3.571 ? . 2_567
H(58) H(99) 3.294 ? . .
H(59) C(40) 3.177 ? . 2_567
H(59) C(41) 3.524 ? . 2_567
H(59) C(46) 3.437 ? . 2_567
H(59) H(40) 2.376 ? . 2_567
H(59) H(41) 3.100 ? . 2_567
H(59) H(46) 3.002 ? . 2_567
H(59) H(47) 3.502 ? . 2_567
H(60) C(35) 3.433 ? . 2_567
H(60) C(36) 3.171 ? . 1_565
H(60) C(37) 3.239 ? . 1_565
H(60) C(40) 3.018 ? . 2_567
H(60) C(41) 2.960 ? . 2_567
H(60) H(34) 3.545 ? . 2_567
H(60) H(35) 2.697 ? . 2_567
H(60) H(36) 2.548 ? . 1_565
H(60) H(37) 2.671 ? . 1_565
H(60) H(40) 2.767 ? . 2_567
H(60) H(41) 2.648 ? . 2_567
H(61) C(36) 3.584 ? . 1_565
H(61) C(37) 3.316 ? . 1_565
H(61) C(78) 3.389 ? . 2_667
H(61) C(79) 3.365 ? . 2_667
H(61) C(101) 3.343 ? . 1_565
H(61) H(35) 2.668 ? . 2_567
H(61) H(36) 3.419 ? . 1_565
H(61) H(37) 2.899 ? . 1_565
H(61) H(78) 2.849 ? . 2_667
H(61) H(79) 2.785 ? . 2_667
H(61) H(10A) 2.893 ? . 1_565
H(61) H(10B) 3.081 ? . 1_565
H(62) Cl(1) 3.454 ? . 1_565
H(62) C(79) 3.382 ? . 2_667
H(62) H(79) 2.513 ? . 2_667
H(62) H(10B) 3.483 ? . 1_565
H(64) O(3) 2.684 ? . .
H(65) C(23) 3.265 ? . 2_666
H(65) C(88) 2.976 ? . 2_666
H(65) C(89) 2.919 ? . 2_666
H(65) H(23) 2.752 ? . 2_666
H(65) H(88) 2.754 ? . 2_666
H(65) H(89) 2.652 ? . 2_666
H(66) C(23) 3.193 ? . 2_666
H(66) C(24) 3.195 ? . 2_666
H(66) C(89) 3.122 ? . 2_666
H(66) C(90) 3.332 ? . 2_666
H(66) H(23) 3.078 ? . 2_666
H(66) H(24) 3.062 ? . 2_666
H(66) H(89) 3.059 ? . 2_666
H(66) H(90) 3.415 ? . 2_666
H(66) H(91) 2.754 ? . 1_565
H(67) Cl(1) 3.166 ? . 1_565
H(67) Cl(2) 3.287 ? . 1_565
H(67) C(101) 2.995 ? . 1_565
H(67) H(49) 3.022 ? . 2_667
H(67) H(10B) 2.511 ? . 1_565
H(68) Cl(1) 2.989 ? . 1_565
H(68) C(101) 3.488 ? . 1_565
H(68) H(10B) 2.964 ? . 1_565
H(71) C(23) 3.290 ? . 2_666
H(71) C(30) 3.471 ? . 1_655
H(71) H(23) 2.733 ? . 2_666
H(71) H(30) 2.582 ? . 1_655
H(71) H(94) 3.493 ? . 2_666
H(71) H(96) 3.573 ? . 2_666
H(72) C(23) 3.399 ? . 2_666
H(72) C(24) 3.333 ? . 2_666
H(72) C(29) 3.469 ? . 1_655
H(72) C(48) 3.340 ? . 2_667
H(72) H(23) 3.078 ? . 2_666
H(72) H(24) 2.972 ? . 2_666
H(72) H(29) 2.674 ? . 1_655
H(72) H(30) 3.318 ? . 1_655
H(72) H(48) 2.728 ? . 2_667
H(72) H(96) 3.454 ? . 2_666
H(73) C(48) 2.993 ? . 2_667
H(73) C(49) 2.853 ? . 2_667
H(73) C(52) 3.299 ? . 2_667
H(73) C(53) 2.992 ? . 2_667
H(73) H(48) 2.978 ? . 2_667
H(73) H(49) 2.725 ? . 2_667
H(73) H(52) 3.048 ? . 2_667
H(73) H(53) 2.485 ? . 2_667
H(74) H(52) 3.523 ? . 2_667
H(74) H(53) 3.353 ? . 2_667
H(76) C(30) 3.221 ? . 1_655
H(76) C(31) 3.433 ? . 1_655
H(76) H(30) 2.836 ? . 1_655
H(76) H(31) 3.172 ? . 1_655
H(76) H(42) 3.372 ? . 2_657
H(77) C(29) 3.141 ? . 1_655
H(77) C(30) 2.857 ? . 1_655
H(77) C(31) 3.079 ? . 1_655
H(77) C(35) 3.404 ? . 1_655
H(77) C(36) 3.472 ? . 1_655
H(77) H(29) 3.483 ? . 1_655
H(77) H(30) 3.102 ? . 1_655
H(77) H(31) 3.384 ? . 1_655
H(77) H(42) 3.389 ? . 2_657
H(77) H(54) 3.445 ? . 2_667
H(78) C(34) 3.217 ? . 1_655
H(78) C(35) 2.734 ? . 1_655
H(78) C(36) 3.493 ? . 1_655
H(78) C(53) 3.022 ? . 2_667
H(78) C(54) 3.132 ? . 2_667
H(78) C(61) 3.257 ? . 2_667
H(78) H(34) 3.203 ? . 1_655
H(78) H(35) 2.379 ? . 1_655
H(78) H(42) 3.555 ? . 2_657
H(78) H(53) 2.737 ? . 2_667
H(78) H(54) 2.950 ? . 2_667
H(78) H(61) 2.849 ? . 2_667
H(79) Cl(1) 3.068 ? . 2_657
H(79) C(61) 3.268 ? . 2_667
H(79) C(62) 3.142 ? . 2_667
H(79) H(43) 3.281 ? . 2_657
H(79) H(53) 3.366 ? . 2_667
H(79) H(61) 2.785 ? . 2_667
H(79) H(62) 2.513 ? . 2_667
H(80) Cl(1) 3.578 ? . 2_657
H(80) O(4) 3.102 ? . .
H(80) C(100) 3.189 ? . .
H(80) H(43) 3.339 ? . 2_657
H(83) H(41) 3.330 ? . 2_657
H(84) C(47) 3.487 ? . 2_657
H(84) C(48) 3.272 ? . 2_657
H(84) H(41) 3.288 ? . 2_657
H(84) H(48) 3.351 ? . 2_657
H(85) C(48) 3.400 ? . 2_657
H(85) C(49) 2.848 ? . 2_657
H(85) C(50) 3.144 ? . 2_657
H(85) H(49) 2.822 ? . 2_657
H(85) H(50) 3.340 ? . 2_657
H(86) Cl(2) 3.258 ? . .
H(86) C(100) 3.349 ? . .
H(88) H(65) 2.754 ? . 2_666
H(89) C(65) 3.126 ? . 2_666
H(89) C(66) 3.339 ? . 2_666
H(89) H(65) 2.652 ? . 2_666
H(89) H(66) 3.059 ? . 2_666
H(90) C(25) 2.874 ? . 2_656
H(90) C(26) 2.889 ? . 2_656
H(90) C(91) 3.379 ? . 2_656
H(90) H(25) 2.665 ? . 2_656
H(90) H(26) 2.664 ? . 2_656
H(90) H(66) 3.415 ? . 2_666
H(90) H(91) 2.966 ? . 2_656
H(90) H(92) 3.560 ? . 2_656
H(91) C(24) 3.399 ? . 2_656
H(91) C(25) 3.260 ? . 2_656
H(91) C(90) 3.026 ? . 2_656
H(91) C(91) 2.990 ? . 2_656
H(91) H(24) 3.486 ? . 2_656
H(91) H(25) 3.276 ? . 2_656
H(91) H(66) 2.754 ? . 1_545
H(91) H(90) 2.966 ? . 2_656
H(91) H(91) 2.905 ? . 2_656
H(92) Cl(2) 3.057 ? . .
H(92) H(90) 3.560 ? . 2_656
H(2) S(1) 3.099 ? . .
H(2) O(1) 3.247 ? . .
H(2) O(2) 2.001 ? . .
H(2) O(4) 3.098 ? . .
H(3) O(2) 3.511 ? . .
H(3) O(4) 2.000 ? . .
H(3) C(100) 3.264 ? . .
H(4) S(1) 3.152 ? . .
H(4) O(1) 2.037 ? . .
H(4) O(2) 3.484 ? . .
H(4) O(4) 3.158 ? . .
H(94) C(2) 3.264 ? . .
H(94) C(3) 3.511 ? . .
H(94) C(21) 3.073 ? . .
H(94) C(22) 2.724 ? . .
H(94) C(23) 3.456 ? . .
H(94) C(27) 3.562 ? . .
H(94) C(28) 3.460 ? . .
H(94) H(22) 2.548 ? . .
H(94) H(28) 3.365 ? . .
H(94) H(71) 3.493 ? . 2_666
H(96) C(21) 3.231 ? . .
H(96) C(22) 3.198 ? . .
H(96) C(23) 3.165 ? . .
H(96) C(24) 3.179 ? . .
H(96) C(25) 3.193 ? . .
H(96) C(26) 3.229 ? . .
H(96) H(71) 3.573 ? . 2_666
H(96) H(72) 3.454 ? . 2_666
H(98) C(25) 3.484 ? . 2_566
H(98) H(25) 3.319 ? . 2_566
H(98) H(47) 3.253 ? . 2_567
H(98) H(48) 3.050 ? . 2_567
H(99) C(47) 3.525 ? . 2_567
H(99) H(47) 2.633 ? . 2_567
H(99) H(58) 3.294 ? . .
H(10A) C(37) 3.070 ? . .
H(10A) C(38) 2.914 ? . .
H(10A) C(43) 3.012 ? . .
H(10A) C(44) 3.229 ? . .
H(10A) H(37) 3.078 ? . .
H(10A) H(38) 2.820 ? . .
H(10A) H(43) 2.512 ? . .
H(10A) H(44) 2.936 ? . .
H(10A) H(61) 2.893 ? . 1_545
H(10B) C(37) 3.583 ? . .
H(10B) C(38) 3.554 ? . .
H(10B) C(61) 3.399 ? . 1_545
H(10B) C(62) 3.598 ? . 1_545
H(10B) C(67) 2.968 ? . 1_545
H(10B) C(68) 3.219 ? . 1_545
H(10B) H(37) 3.179 ? . .
H(10B) H(38) 3.129 ? . .
H(10B) H(61) 3.081 ? . 1_545
H(10B) H(62) 3.483 ? . 1_545
H(10B) H(67) 2.511 ? . 1_545
H(10B) H(68) 2.964 ? . 1_545

loop_
_geom_torsion_atom_site_label_1
_geom_torsion_atom_site_label_2
_geom_torsion_atom_site_label_3
_geom_torsion_atom_site_label_4
_geom_torsion
_geom_torsion_publ_flag
_geom_torsion_site_symmetry_1
_geom_torsion_site_symmetry_2
_geom_torsion_site_symmetry_3
_geom_torsion_site_symmetry_4
O(1) S(1) C(93) C(94) 9.9(4) ? . . . .
O(1) S(1) C(93) C(99) -171.1(3) ? . . . .
O(2) S(1) C(93) C(94) -110.1(4) ? . . . .
O(2) S(1) C(93) C(99) 68.9(4) ? . . . .
O(3) S(1) C(93) C(94) 131.3(4) ? . . . .
O(3) S(1) C(93) C(99) -49.7(4) ? . . . .
C(1) N(1) C(4) C(3) -5.5(5) ? . . . .
C(1) N(1) C(4) C(5) 165.2(4) ? . . . .
C(4) N(1) C(1) C(2) 4.9(5) ? . . . .
C(4) N(1) C(1) C(20) -174.0(4) ? . . . .
C(6) N(2) C(9) C(8) 2.1(4) ? . . . .
C(6) N(2) C(9) C(10) -179.1(3) ? . . . .
C(9) N(2) C(6) C(5) 172.2(3) ? . . . .
C(9) N(2) C(6) C(7) -4.0(4) ? . . . .
C(11) N(3) C(14) C(13) -2.4(5) ? . . . .
C(11) N(3) C(14) C(15) 174.3(4) ? . . . .
C(14) N(3) C(11) C(10) -172.8(4) ? . . . .
C(14) N(3) C(11) C(12) 2.3(5) ? . . . .
C(16) N(4) C(19) C(18) 1.0(4) ? . . . .
C(16) N(4) C(19) C(20) -175.4(3) ? . . . .
C(19) N(4) C(16) C(15) 174.8(3) ? . . . .
C(19) N(4) C(16) C(17) -3.4(4) ? . . . .
N(1) C(1) C(2) C(3) -2.5(5) ? . . . .
N(1) C(1) C(2) C(21) 166.0(4) ? . . . .
N(1) C(1) C(20) C(19) -29.2(6) ? . . . .
N(1) C(1) C(20) C(87) 146.8(4) ? . . . .
C(2) C(1) C(20) C(19) 152.1(4) ? . . . .
C(2) C(1) C(20) C(87) -32.0(6) ? . . . .
C(20) C(1) C(2) C(3) 176.4(4) ? . . . .
C(20) C(1) C(2) C(21) -15.2(7) ? . . . .
C(1) C(2) C(3) C(4) -0.8(5) ? . . . .
C(1) C(2) C(3) C(27) 162.5(5) ? . . . .
C(1) C(2) C(21) C(22) -41.5(6) ? . . . .
C(1) C(2) C(21) C(26) 137.8(5) ? . . . .
C(3) C(2) C(21) C(22) 124.0(6) ? . . . .
C(3) C(2) C(21) C(26) -56.7(7) ? . . . .
C(21) C(2) C(3) C(4) -168.5(5) ? . . . .
C(21) C(2) C(3) C(27) -5.2(9) ? . . . .
C(2) C(3) C(4) N(1) 4.0(5) ? . . . .
C(2) C(3) C(4) C(5) -166.3(4) ? . . . .
C(2) C(3) C(27) C(28) -115.5(6) ? . . . .
C(2) C(3) C(27) C(32) 62.6(7) ? . . . .
C(4) C(3) C(27) C(28) 45.0(6) ? . . . .
C(4) C(3) C(27) C(32) -136.8(5) ? . . . .
C(27) C(3) C(4) N(1) -160.2(4) ? . . . .
C(27) C(3) C(4) C(5) 29.6(7) ? . . . .
N(1) C(4) C(5) C(6) 39.2(6) ? . . . .
N(1) C(4) C(5) C(33) -137.0(4) ? . . . .
C(3) C(4) C(5) C(6) -151.4(4) ? . . . .
C(3) C(4) C(5) C(33) 32.4(6) ? . . . .
C(4) C(5) C(6) N(2) 32.9(5) ? . . . .
C(4) C(5) C(6) C(7) -152.0(4) ? . . . .
C(4) C(5) C(33) C(34) -154.5(4) ? . . . .
C(4) C(5) C(33) C(38) 27.1(6) ? . . . .
C(6) C(5) C(33) C(34) 29.5(6) ? . . . .
C(6) C(5) C(33) C(38) -148.9(4) ? . . . .
C(33) C(5) C(6) N(2) -151.0(3) ? . . . .
C(33) C(5) C(6) C(7) 24.1(6) ? . . . .
N(2) C(6) C(7) C(8) 4.3(4) ? . . . .
N(2) C(6) C(7) C(39) -164.8(4) ? . . . .
C(5) C(6) C(7) C(8) -171.3(4) ? . . . .
C(5) C(6) C(7) C(39) 19.6(7) ? . . . .
C(6) C(7) C(8) C(9) -3.0(4) ? . . . .
C(6) C(7) C(8) C(45) -176.3(4) ? . . . .
C(6) C(7) C(39) C(40) -140.3(5) ? . . . .
C(6) C(7) C(39) C(44) 41.4(7) ? . . . .
C(8) C(7) C(39) C(40) 52.3(7) ? . . . .
C(8) C(7) C(39) C(44) -126.0(5) ? . . . .
C(39) C(7) C(8) C(9) 166.0(4) ? . . . .
C(39) C(7) C(8) C(45) -7.3(7) ? . . . .
C(7) C(8) C(9) N(2) 0.5(4) ? . . . .
C(7) C(8) C(9) C(10) -178.1(4) ? . . . .
C(7) C(8) C(45) C(46) -87.5(6) ? . . . .
C(7) C(8) C(45) C(50) 94.8(6) ? . . . .
C(9) C(8) C(45) C(46) 100.4(6) ? . . . .
C(9) C(8) C(45) C(50) -77.2(5) ? . . . .
C(45) C(8) C(9) N(2) 174.0(3) ? . . . .
C(45) C(8) C(9) C(10) -4.6(7) ? . . . .
N(2) C(9) C(10) C(11) -34.9(6) ? . . . .
N(2) C(9) C(10) C(51) 146.7(4) ? . . . .
C(8) C(9) C(10) C(11) 143.5(4) ? . . . .
C(8) C(9) C(10) C(51) -34.8(6) ? . . . .
C(9) C(10) C(11) N(3) -23.7(7) ? . . . .
C(9) C(10) C(11) C(12) 162.3(4) ? . . . .
C(9) C(10) C(51) C(52) 116.8(5) ? . . . .
C(9) C(10) C(51) C(56) -61.5(5) ? . . . .
C(11) C(10) C(51) C(52) -61.7(5) ? . . . .
C(11) C(10) C(51) C(56) 120.1(5) ? . . . .
C(51) C(10) C(11) N(3) 154.6(4) ? . . . .
C(51) C(10) C(11) C(12) -19.3(7) ? . . . .
N(3) C(11) C(12) C(13) -1.2(5) ? . . . .
N(3) C(11) C(12) C(57) 164.6(4) ? . . . .
C(10) C(11) C(12) C(13) 173.4(5) ? . . . .
C(10) C(11) C(12) C(57) -20.8(8) ? . . . .
C(11) C(12) C(13) C(14) -0.2(5) ? . . . .
C(11) C(12) C(13) C(63) 167.9(5) ? . . . .
C(11) C(12) C(57) C(58) -61.6(6) ? . . . .
C(11) C(12) C(57) C(62) 119.4(5) ? . . . .
C(13) C(12) C(57) C(58) 101.9(6) ? . . . .
C(13) C(12) C(57) C(62) -77.1(6) ? . . . .
C(57) C(12) C(13) C(14) -166.1(5) ? . . . .
C(57) C(12) C(13) C(63) 2.1(9) ? . . . .
C(12) C(13) C(14) N(3) 1.6(5) ? . . . .
C(12) C(13) C(14) C(15) -174.8(5) ? . . . .
C(12) C(13) C(63) C(64) -116.0(5) ? . . . .
C(12) C(13) C(63) C(68) 63.2(7) ? . . . .
C(14) C(13) C(63) C(64) 50.5(6) ? . . . .
C(14) C(13) C(63) C(68) -130.3(5) ? . . . .
C(63) C(13) C(14) N(3) -167.3(4) ? . . . .
C(63) C(13) C(14) C(15) 16.3(8) ? . . . .
N(3) C(14) C(15) C(16) 21.7(7) ? . . . .
N(3) C(14) C(15) C(69) -154.9(4) ? . . . .
C(13) C(14) C(15) C(16) -162.4(4) ? . . . .
C(13) C(14) C(15) C(69) 20.9(7) ? . . . .
C(14) C(15) C(16) N(4) 41.7(6) ? . . . .
C(14) C(15) C(16) C(17) -140.4(4) ? . . . .
C(14) C(15) C(69) C(70) -140.7(4) ? . . . .
C(14) C(15) C(69) C(74) 40.0(6) ? . . . .
C(16) C(15) C(69) C(70) 42.5(5) ? . . . .
C(16) C(15) C(69) C(74) -136.8(4) ? . . . .
C(69) C(15) C(16) N(4) -141.4(4) ? . . . .
C(69) C(15) C(16) C(17) 36.4(6) ? . . . .
N(4) C(16) C(17) C(18) 4.6(4) ? . . . .
N(4) C(16) C(17) C(75) -162.6(3) ? . . . .
C(15) C(16) C(17) C(18) -173.5(4) ? . . . .
C(15) C(16) C(17) C(75) 19.3(6) ? . . . .
C(16) C(17) C(18) C(19) -3.9(4) ? . . . .
C(16) C(17) C(18) C(81) -172.4(4) ? . . . .
C(16) C(17) C(75) C(76) -127.1(5) ? . . . .
C(16) C(17) C(75) C(80) 51.0(6) ? . . . .
C(18) C(17) C(75) C(76) 68.6(6) ? . . . .
C(18) C(17) C(75) C(80) -113.4(5) ? . . . .
C(75) C(17) C(18) C(19) 162.1(4) ? . . . .
C(75) C(17) C(18) C(81) -6.4(7) ? . . . .
C(17) C(18) C(19) N(4) 1.9(4) ? . . . .
C(17) C(18) C(19) C(20) 177.8(4) ? . . . .
C(17) C(18) C(81) C(82) -63.9(7) ? . . . .
C(17) C(18) C(81) C(86) 115.8(6) ? . . . .
C(19) C(18) C(81) C(82) 129.8(5) ? . . . .
C(19) C(18) C(81) C(86) -50.4(7) ? . . . .
C(81) C(18) C(19) N(4) 170.6(4) ? . . . .
C(81) C(18) C(19) C(20) -13.5(7) ? . . . .
N(4) C(19) C(20) C(1) -37.7(5) ? . . . .
N(4) C(19) C(20) C(87) 146.2(3) ? . . . .
C(18) C(19) C(20) C(1) 146.8(4) ? . . . .
C(18) C(19) C(20) C(87) -29.3(6) ? . . . .
C(1) C(20) C(87) C(88) 144.9(4) ? . . . .
C(1) C(20) C(87) C(92) -38.0(6) ? . . . .
C(19) C(20) C(87) C(88) -39.2(5) ? . . . .
C(19) C(20) C(87) C(92) 138.0(4) ? . . . .
C(2) C(21) C(22) C(23) -179.6(4) ? . . . .
C(2) C(21) C(26) C(25) 179.2(4) ? . . . .
C(22) C(21) C(26) C(25) -1.5(6) ? . . . .
C(26) C(21) C(22) C(23) 1.1(6) ? . . . .
C(21) C(22) C(23) C(24) -1.2(6) ? . . . .
C(22) C(23) C(24) C(25) 1.5(7) ? . . . .
C(23) C(24) C(25) C(26) -1.9(7) ? . . . .
C(24) C(25) C(26) C(21) 1.9(7) ? . . . .
C(3) C(27) C(28) C(29) 174.2(4) ? . . . .
C(3) C(27) C(32) C(31) -174.3(4) ? . . . .
C(28) C(27) C(32) C(31) 3.8(7) ? . . . .
C(32) C(27) C(28) C(29) -3.9(7) ? . . . .
C(27) C(28) C(29) C(30) -0.2(6) ? . . . .
C(28) C(29) C(30) C(31) 4.5(8) ? . . . .
C(29) C(30) C(31) C(32) -4.6(9) ? . . . .
C(30) C(31) C(32) C(27) 0.5(8) ? . . . .
C(5) C(33) C(34) C(35) -175.7(4) ? . . . .
C(5) C(33) C(38) C(37) 177.1(4) ? . . . .
C(34) C(33) C(38) C(37) -1.4(6) ? . . . .
C(38) C(33) C(34) C(35) 2.8(6) ? . . . .
C(33) C(34) C(35) C(36) -3.8(7) ? . . . .
C(34) C(35) C(36) C(37) 3.1(7) ? . . . .
C(35) C(36) C(37) C(38) -1.5(7) ? . . . .
C(36) C(37) C(38) C(33) 0.8(7) ? . . . .
C(7) C(39) C(40) C(41) 179.5(5) ? . . . .
C(7) C(39) C(44) C(43) -179.8(5) ? . . . .
C(40) C(39) C(44) C(43) 1.8(8) ? . . . .
C(44) C(39) C(40) C(41) -2.1(8) ? . . . .
C(39) C(40) C(41) C(42) 1.6(9) ? . . . .
C(40) C(41) C(42) C(43) -0.7(10) ? . . . .
C(41) C(42) C(43) C(44) 0.4(9) ? . . . .
C(42) C(43) C(44) C(39) -1.0(10) ? . . . .
C(8) C(45) C(46) C(47) -179.0(5) ? . . . .
C(8) C(45) C(50) C(49) -179.3(5) ? . . . .
C(46) C(45) C(50) C(49) 3.1(8) ? . . . .
C(50) C(45) C(46) C(47) -1.4(8) ? . . . .
C(45) C(46) C(47) C(48) -1.4(9) ? . . . .
C(46) C(47) C(48) C(49) 2.6(10) ? . . . .
C(47) C(48) C(49) C(50) -0.9(11) ? . . . .
C(48) C(49) C(50) C(45) -2.0(9) ? . . . .
C(10) C(51) C(52) C(53) -178.4(4) ? . . . .
C(10) C(51) C(56) C(55) 178.0(4) ? . . . .
C(52) C(51) C(56) C(55) -0.2(5) ? . . . .
C(56) C(51) C(52) C(53) -0.3(6) ? . . . .
C(51) C(52) C(53) C(54) 1.2(7) ? . . . .
C(52) C(53) C(54) C(55) -1.7(7) ? . . . .
C(53) C(54) C(55) C(56) 1.2(7) ? . . . .
C(54) C(55) C(56) C(51) -0.3(6) ? . . . .
C(12) C(57) C(58) C(59) -178.8(4) ? . . . .
C(12) C(57) C(62) C(61) 176.8(4) ? . . . .
C(58) C(57) C(62) C(61) -2.1(7) ? . . . .
C(62) C(57) C(58) C(59) 0.2(6) ? . . . .
C(57) C(58) C(59) C(60) 0.4(7) ? . . . .
C(58) C(59) C(60) C(61) 0.9(7) ? . . . .
C(59) C(60) C(61) C(62) -2.8(7) ? . . . .
C(60) C(61) C(62) C(57) 3.5(7) ? . . . .
C(13) C(63) C(64) C(65) 179.5(4) ? . . . .
C(13) C(63) C(68) C(67) 179.6(4) ? . . . .
C(64) C(63) C(68) C(67) -1.2(6) ? . . . .
C(68) C(63) C(64) C(65) 0.2(5) ? . . . .
C(63) C(64) C(65) C(66) 0.4(6) ? . . . .
C(64) C(65) C(66) C(67) -0.1(6) ? . . . .
C(65) C(66) C(67) C(68) -0.9(7) ? . . . .
C(66) C(67) C(68) C(63) 1.5(7) ? . . . .
C(15) C(69) C(70) C(71) -178.8(3) ? . . . .
C(15) C(69) C(74) C(73) 179.0(4) ? . . . .
C(70) C(69) C(74) C(73) -0.3(6) ? . . . .
C(74) C(69) C(70) C(71) 0.6(6) ? . . . .
C(69) C(70) C(71) C(72) 0.1(4) ? . . . .
C(70) C(71) C(72) C(73) -1.1(7) ? . . . .
C(71) C(72) C(73) C(74) 1.4(7) ? . . . .
C(72) C(73) C(74) C(69) -0.7(7) ? . . . .
C(17) C(75) C(76) C(77) 178.6(4) ? . . . .
C(17) C(75) C(80) C(79) -178.8(4) ? . . . .
C(76) C(75) C(80) C(79) -0.7(7) ? . . . .
C(80) C(75) C(76) C(77) 0.6(6) ? . . . .
C(75) C(76) C(77) C(78) -0.4(6) ? . . . .
C(76) C(77) C(78) C(79) 0.1(6) ? . . . .
C(77) C(78) C(79) C(80) -0.1(6) ? . . . .
C(78) C(79) C(80) C(75) 0.4(6) ? . . . .
C(18) C(81) C(82) C(83) -178.9(6) ? . . . .
C(18) C(81) C(86) C(85) 178.0(6) ? . . . .
C(82) C(81) C(86) C(85) -2.2(10) ? . . . .
C(86) C(81) C(82) C(83) 1.3(9) ? . . . .
C(81) C(82) C(83) C(84) -0.8(12) ? . . . .
C(82) C(83) C(84) C(85) 1.0(14) ? . . . .
C(83) C(84) C(85) C(86) -1.8(13) ? . . . .
C(84) C(85) C(86) C(81) 2.5(12) ? . . . .
C(20) C(87) C(88) C(89) 176.9(4) ? . . . .
C(20) C(87) C(92) C(91) -175.6(4) ? . . . .
C(88) C(87) C(92) C(91) 1.5(7) ? . . . .
C(92) C(87) C(88) C(89) -0.2(5) ? . . . .
C(87) C(88) C(89) C(90) -1.1(7) ? . . . .
C(88) C(89) C(90) C(91) 1.2(8) ? . . . .
C(89) C(90) C(91) C(92) 0.1(7) ? . . . .
C(90) C(91) C(92) C(87) -1.4(8) ? . . . .
S(1) C(93) C(94) C(95) 175.3(3) ? . . . .
S(1) C(93) C(99) C(98) -175.5(3) ? . . . .
C(94) C(93) C(99) C(98) 3.5(7) ? . . . .
C(99) C(93) C(94) C(95) -3.7(7) ? . . . .
C(93) C(94) C(95) C(96) -176.4(4) ? . . . .
C(93) C(94) C(95) C(97) 1.2(7) ? . . . .
C(94) C(95) C(96) C(97) 177.7(4) ? . . . 2_566
C(94) C(95) C(97) C(98) 1.4(6) ? . . . .
C(94) C(95) C(97) C(96) -177.7(4) ? . . . 2_566
C(96) C(95) C(97) C(98) 179.0(4) ? . . . .
C(96) C(95) C(97) C(96) -0.1(5) ? . . . 2_566
C(97) C(95) C(96) C(97) 0.1(5) ? . . . 2_566
C(95) C(96) C(97) C(95) -0.1(5) ? . . 2_566 2_566
C(95) C(96) C(97) C(98) 179.0(4) ? . . 2_566 2_566
C(95) C(97) C(98) C(99) -1.6(7) ? . . . .
C(96) C(97) C(98) C(99) 177.5(4) ? 2_566 . . .
C(97) C(98) C(99) C(93) -0.8(7) ? . . . .

loop_
_platon_squeeze_void_nr
_platon_squeeze_void_average_x
_platon_squeeze_void_average_y
_platon_squeeze_void_average_z
_platon_squeeze_void_volume
_platon_squeeze_void_count_electrons
_platon_squeeze_void_content
1 -0.022 0.022 0.500 730 119 ' '
2 0.426 0.071 0.084 19 1 ' '
3 0.500 0.500 0.000 116 26 ' '
4 0.416 0.131 0.296 9 1 ' '
5 0.574 0.929 0.916 19 2 ' '
6 0.584 0.869 0.704 9 2 ' '
